data_1576467
loop_
_publ_author_name
'Li, Ping'
'Li, Xiang'
'Wang, Liyan'
'Wang, Mengmeng'
'Tu, Deshuang'
'Yan, Hong'
'Lu, Jian'
'Lu, Ju-You'

_publ_section_title
;
 Stereospecific alkenylation of carboranes: copper-catalyzed access to
 pyridylcarboranyl alkenes.
;
_journal_issue 14
_journal_name_full 'Chemical science'
_journal_page_first 7194
_journal_page_last 7202
_journal_paper_doi 10.1039/d5sc10093c
_journal_volume 17
_journal_year 2026
_chemical_formula_moiety 'C13 H20 B10 N S, C13 H19 B10 N S'
_chemical_formula_sum 'C26 H41 B20 N2 S2'
_chemical_formula_weight 661.93
_space_group_crystal_system monoclinic
_space_group_IT_number 4
_space_group_name_Hall 'P 2yb'
_space_group_name_H-M_alt 'P 1 21 1'
_atom_sites_solution_hydrogens mixed
_audit_creation_date 2024-10-28
_audit_creation_method
;
Olex2 1.3
(compiled 2020.11.12 svn.r5f609507 for OlexSys, GUI svn.r6408)
;
_audit_update_record
;
2025-10-21 deposited with the CCDC.	2026-02-04 downloaded from the CCDC.
;
_cell_angle_alpha 90
_cell_angle_beta 90.303(19)
_cell_angle_gamma 90
_cell_formula_units_Z 2
_cell_length_a 6.800(4)
_cell_length_b 12.420(6)
_cell_length_c 21.506(10)
_cell_measurement_reflns_used 5675
_cell_measurement_temperature 193.0
_cell_measurement_theta_max 27.42
_cell_measurement_theta_min 2.51
_cell_volume 1816.3(16)
_computing_cell_refinement 'SAINT V8.40B (?, 2016)'
_computing_data_reduction 'SAINT V8.40B (?, 2016)'
_computing_molecular_graphics 'Olex2 1.3 (Dolomanov et al., 2009)'
_computing_publication_material 'Olex2 1.3 (Dolomanov et al., 2009)'
_computing_structure_refinement 'SHELXL 2014/7 (Sheldrick, 2015)'
_diffrn_ambient_temperature 193.0
_diffrn_measured_fraction_theta_full 0.997
_diffrn_measured_fraction_theta_max 0.988
_diffrn_measurement_device_type 'Bruker APEX-II CCD'
_diffrn_measurement_method '\f and \w scans'
_diffrn_radiation_type MoK\a
_diffrn_radiation_wavelength 0.71073
_diffrn_reflns_av_R_equivalents 0.0664
_diffrn_reflns_av_unetI/netI 0.0992
_diffrn_reflns_Laue_measured_fraction_full 0.997
_diffrn_reflns_Laue_measured_fraction_max 0.988
_diffrn_reflns_limit_h_max 7
_diffrn_reflns_limit_h_min -8
_diffrn_reflns_limit_k_max 16
_diffrn_reflns_limit_k_min -16
_diffrn_reflns_limit_l_max 27
_diffrn_reflns_limit_l_min -26
_diffrn_reflns_number 15459
_diffrn_reflns_point_group_measured_fraction_full 0.998
_diffrn_reflns_point_group_measured_fraction_max 0.989
_diffrn_reflns_theta_full 25.242
_diffrn_reflns_theta_max 27.467
_diffrn_reflns_theta_min 1.893
_diffrn_source_current 40.0
_diffrn_source_power 1.8
_diffrn_source_voltage 45.0
_diffrn_standards_number 0
_exptl_absorpt_coefficient_mu 0.172
_exptl_absorpt_correction_T_max 0.7456
_exptl_absorpt_correction_T_min 0.4058
_exptl_absorpt_correction_type none
_exptl_absorpt_process_details
;
SADABS-2016/2 (Bruker,2016/2) was used for absorption correction.
wR2(int) was 0.1759 before and 0.1007 after correction.
The Ratio of minimum to maximum transmission is 0.5443.
The \l/2 correction factor is Not present.
;
_exptl_crystal_colour COLOURLESS
_exptl_crystal_density_diffrn 1.210
_exptl_crystal_description BLOCK
_exptl_crystal_F_000 686
_refine_diff_density_max 0.566
_refine_diff_density_min -0.553
_refine_diff_density_rms 0.076
_refine_ls_abs_structure_details
;
 Refined as a perfect inversion twin.
;
_refine_ls_abs_structure_Flack 0.5
_refine_ls_extinction_method none
_refine_ls_goodness_of_fit_ref 1.034
_refine_ls_hydrogen_treatment mixed
_refine_ls_matrix_type full
_refine_ls_number_parameters 459
_refine_ls_number_reflns 8033
_refine_ls_number_restraints 4
_refine_ls_restrained_S_all 3.721
_refine_ls_R_factor_all 0.0970
_refine_ls_R_factor_gt 0.0731
_refine_ls_shift/su_max 0.000
_refine_ls_shift/su_mean 0.000
_refine_ls_structure_factor_coef Fsqd
_refine_ls_weighting_details 'w=1/[\s^2^(Fo^2^)+(0.1152P)^2^+0.6004P] where P=(Fo^2^+2Fc^2^)/3'
_refine_ls_weighting_scheme calc
_refine_ls_wR_factor_gt 0.1900
_refine_ls_wR_factor_ref 0.2118
_reflns_Friedel_coverage 0.913
_reflns_Friedel_fraction_full 0.999
_reflns_Friedel_fraction_max 0.989
_reflns_number_gt 6200
_reflns_number_total 8033
_reflns_threshold_expression 'I > 2\s(I)'
_cod_data_source_file d5sc10093c2.cif
_cod_data_source_block dddd_a
_cod_depositor_comments 'Adding full bibliography for 1576464--1576468.cif.'
_cod_original_cell_volume 1816.4(16)
_cod_database_code 1576467
_shelx_shelxl_version_number 2014/7
_shelx_space_group_comment
;
The symmetry employed for this shelxl refinement is uniquely defined
by the following loop, which should always be used as a source of
symmetry information in preference to the above space-group names.
They are only intended as comments.
;
_olex2_refinement_description
;
1. Restrained distances
 H003-H00B
 2.1 with sigma of 0.01
 C11-H11
 1 with sigma of 0.002
 C12-H12
 1 with sigma of 0.002
2.a Aromatic/amide H refined with riding coordinates:
 N003(H003), C005(H005), C007(H007), C00B(H00B), C00D(H00D), C00J(H00J),
 C10(H10), C00L(H00L), C00M(H00M), C00N(H00N), C00O(H00O), C00P(H00P),
 C00Q(H00Q), C00S(H00S), C00U(H00U), C00W(H00W), C00X(H00X)
2.b Boron cage BH refined with riding coordinates:
 B00R(H00R), B00T(H00T), B00V(H00V), B00Y(H00Y), B00Z(H00Z), B010(H010),
 B011(H011), B012(H012), B013(H013), B014(H014), B015(H015), B016(H016),
 B017(H017), B018(H018), B019(H019), B01A(H01A), B01B(H01B), B01C(H01C),
 B01D(H01D), B01E(H01E)
;
_olex2_submission_special_instructions 'No special instructions were received'

loop_
_space_group_symop_operation_xyz
'x, y, z'
'-x, y+1/2, -z'

loop_
_atom_site_label
_atom_site_type_symbol
_atom_site_fract_x
_atom_site_fract_y
_atom_site_fract_z
_atom_site_U_iso_or_equiv
_atom_site_adp_type
_atom_site_occupancy
_atom_site_site_symmetry_order
_atom_site_calc_flag
_atom_site_refinement_flags_posn
_atom_site_refinement_flags_adp
_atom_site_refinement_flags_occupancy
_atom_site_disorder_assembly
_atom_site_disorder_group
S01 S 0.5114(3) 0.35571(14) 0.27846(7) 0.0440(4) Uani 1 1 d . . . . .
S02 S 0.0111(3) 0.64641(14) 0.22160(7) 0.0437(4) Uani 1 1 d . . . . .
N003 N 1.0169(8) 0.0510(5) 0.3886(2) 0.0401(13) Uani 1 1 d . . . . .
H003 H 1.0897 0.0988 0.4083 0.048 Uiso 1 1 calc DR U . . .
N004 N 0.5232(8) 0.9531(4) 0.1112(2) 0.0384(12) Uani 1 1 d . . . . .
C005 C 0.1051(7) 0.7610(4) 0.0902(2) 0.0246(10) Uani 1 1 d . . . . .
H005 H 0.2039 0.7239 0.1130 0.030 Uiso 1 1 calc R U . . .
C006 C 0.8445(8) 0.0240(4) 0.4104(2) 0.0254(10) Uani 1 1 d . . . . .
C007 C -0.0744(7) 0.7675(4) 0.1141(2) 0.0255(10) Uani 1 1 d . . . . .
H007 H -0.1670 0.8107 0.0922 0.031 Uiso 1 1 calc R U . . .
C008 C 0.7877(7) 0.0741(4) 0.4718(2) 0.0221(10) Uani 1 1 d . . . . .
C009 C 0.3463(8) 0.9785(4) 0.0897(2) 0.0256(10) Uani 1 1 d . . . . .
C11 C -0.3515(10) 0.7099(4) 0.1903(2) 0.0321(13) Uani 1 1 d D . . . .
C00B C 0.4315(8) 0.2330(4) 0.3855(2) 0.0279(11) Uani 1 1 d . . . . .
H00B H 0.3423 0.1865 0.4062 0.033 Uiso 1 1 calc DR U . . .
C00C C 0.1587(7) 0.8096(4) 0.0285(2) 0.0232(10) Uani 1 1 d . . . . .
C00D C 0.6063(8) 0.2416(4) 0.4105(2) 0.0271(11) Uani 1 1 d . . . . .
H00D H 0.7041 0.2810 0.3888 0.033 Uiso 1 1 calc R U . . .
C12 C 0.1477(10) 0.2923(4) 0.3098(2) 0.0335(13) Uani 1 1 d D . . . .
C00F C 0.6585(7) 0.1922(4) 0.4711(2) 0.0225(10) Uani 1 1 d . . . . .
C00G C 0.2882(7) 0.9283(4) 0.0282(2) 0.0232(10) Uani 1 1 d . . . . .
C00H C 0.3552(8) 0.2873(4) 0.3288(2) 0.0272(11) Uani 1 1 d . . . . .
C00I C -0.1443(8) 0.7147(4) 0.1711(2) 0.0267(11) Uani 1 1 d . . . . .
C00J C 0.4715(12) 1.0700(6) 0.1986(3) 0.0488(18) Uani 1 1 d . . . . .
H00J H 0.5197 1.1003 0.2363 0.059 Uiso 1 1 calc R U . . .
C10 C 0.1407(9) 0.3564(5) 0.2525(2) 0.0381(13) Uani 1 1 d . . . . .
H10 H 0.0212 0.3720 0.2313 0.046 Uiso 1 1 calc R U . . .
C00L C 1.0834(11) 0.0040(6) 0.3349(3) 0.0499(17) Uani 1 1 d . . . . .
H00L H 1.2108 0.0219 0.3202 0.060 Uiso 1 1 calc R U . . .
C00M C 0.9704(12) -0.0683(6) 0.3017(3) 0.0502(18) Uani 1 1 d . . . . .
H00M H 1.0176 -0.0999 0.2644 0.060 Uiso 1 1 calc R U . . .
C00N C 0.3166(10) 0.3916(5) 0.2323(3) 0.0394(14) Uani 1 1 d . . . . .
H00N H 0.3312 0.4330 0.1954 0.047 Uiso 1 1 calc R U . . .
C00O C -0.3601(9) 0.6465(5) 0.2472(2) 0.0379(13) Uani 1 1 d . . . . .
H00O H -0.4796 0.6320 0.2682 0.046 Uiso 1 1 calc R U . . .
C00P C -0.1828(10) 0.6096(5) 0.2676(3) 0.0424(15) Uani 1 1 d . . . . .
H00P H -0.1677 0.5673 0.3041 0.051 Uiso 1 1 calc R U . . .
C00Q C 0.7200(10) -0.0476(5) 0.3803(3) 0.0385(14) Uani 1 1 d . . . . .
H00Q H 0.5947 -0.0650 0.3969 0.046 Uiso 1 1 calc R U . . .
B00R B 0.9085(8) 0.1924(5) 0.4912(3) 0.0240(11) Uani 1 1 d . . . . .
H00R H 1.0259 0.2303 0.4622 0.029 Uiso 1 1 calc R U . . .
C00S C 0.2206(10) 1.0504(5) 0.1204(3) 0.0394(14) Uani 1 1 d . . . . .
H00S H 0.0945 1.0671 0.1038 0.047 Uiso 1 1 calc R U . . .
B00T B 0.4071(9) 0.8099(5) 0.0085(3) 0.0248(11) Uani 1 1 d . . . . .
H00T H 0.5244 0.7717 0.0378 0.030 Uiso 1 1 calc R U . . .
C00U C 0.5819(11) 0.9983(6) 0.1645(3) 0.0514(17) Uani 1 1 d . . . . .
H00U H 0.7086 0.9797 0.1800 0.062 Uiso 1 1 calc R U . . .
B00V B 0.2302(9) 0.7315(5) -0.0335(3) 0.0284(12) Uani 1 1 d . . . . .
H00V H 0.2327 0.6414 -0.0329 0.034 Uiso 1 1 calc R U . . .
C00W C 0.7856(12) -0.0934(5) 0.3245(3) 0.0493(18) Uani 1 1 d . . . . .
H00W H 0.7031 -0.1418 0.3023 0.059 Uiso 1 1 calc R U . . .
C00X C 0.2851(12) 1.0961(5) 0.1753(3) 0.0521(18) Uani 1 1 d . . . . .
H00X H 0.2034 1.1451 0.1971 0.063 Uiso 1 1 calc R U . . .
B00Y B 0.5412(9) 0.0757(5) 0.4935(3) 0.0247(11) Uani 1 1 d . . . . .
H00Y H 0.4209 0.0372 0.4655 0.030 Uiso 1 1 calc R U . . .
B00Z B 0.0403(8) 0.9264(5) 0.0064(3) 0.0251(12) Uani 1 1 d . . . . .
H00Z H -0.0800 0.9644 0.0343 0.030 Uiso 1 1 calc R U . . .
B010 B 0.5410(9) 0.0757(5) 0.5757(3) 0.0299(13) Uani 1 1 d . . . . .
H010 H 0.4208 0.0369 0.6031 0.036 Uiso 1 1 calc R U . . .
B011 B 0.0408(9) 0.9270(5) -0.0758(3) 0.0292(13) Uani 1 1 d . . . . .
H011 H -0.0802 0.9658 -0.1033 0.035 Uiso 1 1 calc R U . . .
B012 B 0.2941(9) 0.9292(5) -0.1008(3) 0.0300(13) Uani 1 1 d . . . . .
H012 H 0.3379 0.9695 -0.1452 0.036 Uiso 1 1 calc R U . . .
B013 B 0.4488(9) 0.9318(5) -0.0331(3) 0.0269(12) Uani 1 1 d . . . . .
H013 H 0.5947 0.9736 -0.0321 0.032 Uiso 1 1 calc R U . . .
B014 B 0.7319(9) 0.2701(5) 0.5333(3) 0.0290(12) Uani 1 1 d . . . . .
H014 H 0.7364 0.3602 0.5326 0.035 Uiso 1 1 calc R U . . .
B015 B 0.7933(9) 0.0731(5) 0.6013(3) 0.0290(12) Uani 1 1 d . . . . .
H015 H 0.8375 0.0330 0.6459 0.035 Uiso 1 1 calc R U . . .
B016 B 0.5006(9) 0.1970(5) 0.5341(3) 0.0274(13) Uani 1 1 d . . . . .
H016 H 0.3543 0.2384 0.5337 0.033 Uiso 1 1 calc R U . . .
B017 B 0.4139(9) 0.8089(5) -0.0740(3) 0.0289(12) Uani 1 1 d . . . . .
H017 H 0.5370 0.7700 -0.1001 0.035 Uiso 1 1 calc R U . . .
B018 B 0.7211(9) -0.0020(5) 0.5343(3) 0.0266(12) Uani 1 1 d . . . . .
H018 H 0.7187 -0.0921 0.5341 0.032 Uiso 1 1 calc R U . . .
B019 B 0.0016(9) 0.8052(5) -0.0344(3) 0.0280(13) Uani 1 1 d . . . . .
H019 H -0.1446 0.7637 -0.0343 0.034 Uiso 1 1 calc R U . . .
B01A B 0.9120(9) 0.1937(5) 0.5739(3) 0.0286(12) Uani 1 1 d . . . . .
H01A H 1.0346 0.2330 0.6005 0.034 Uiso 1 1 calc R U . . .
B01B B 0.2217(9) 1.0051(5) -0.0343(3) 0.0265(12) Uani 1 1 d . . . . .
H01B H 0.2196 1.0953 -0.0341 0.032 Uiso 1 1 calc R U . . .
B01C B 0.9486(9) 0.0709(5) 0.5330(3) 0.0266(12) Uani 1 1 d . . . . .
H01C H 1.0946 0.0292 0.5322 0.032 Uiso 1 1 calc R U . . .
B01D B 0.1619(10) 0.8059(5) -0.1012(3) 0.0306(13) Uani 1 1 d . . . . .
H01D H 0.1207 0.7647 -0.1457 0.037 Uiso 1 1 calc R U . . .
B01E B 0.6594(10) 0.1968(5) 0.6006(3) 0.0314(13) Uani 1 1 d . . . . .
H01E H 0.6168 0.2385 0.6447 0.038 Uiso 1 1 calc R U . . .
H12 H 0.017(4) 0.275(6) 0.328(3) 0.05(2) Uiso 1 1 d D . . . .
H11 H -0.442(8) 0.766(4) 0.174(3) 0.06(2) Uiso 1 1 d D . . . .

loop_
_atom_site_aniso_label
_atom_site_aniso_U_11
_atom_site_aniso_U_22
_atom_site_aniso_U_33
_atom_site_aniso_U_23
_atom_site_aniso_U_13
_atom_site_aniso_U_12
S01 0.0446(9) 0.0488(9) 0.0386(8) 0.0130(7) 0.0056(6) 0.0009(7)
S02 0.0447(9) 0.0489(9) 0.0375(8) 0.0124(7) 0.0001(6) 0.0007(7)
N003 0.040(3) 0.044(3) 0.036(3) -0.018(2) 0.016(2) -0.011(2)
N004 0.040(3) 0.040(3) 0.035(3) -0.009(2) -0.009(2) 0.005(2)
C005 0.027(3) 0.024(2) 0.023(2) 0.007(2) -0.0022(19) 0.001(2)
C006 0.032(3) 0.021(2) 0.023(2) -0.0001(19) 0.0011(19) 0.004(2)
C007 0.024(3) 0.027(3) 0.025(3) 0.004(2) 0.0003(19) -0.002(2)
C008 0.021(2) 0.020(2) 0.025(2) 0.0012(18) 0.0001(18) -0.0007(19)
C009 0.030(3) 0.023(2) 0.024(2) -0.0018(19) 0.0080(19) -0.002(2)
C11 0.062(4) 0.022(2) 0.013(2) -0.0003(18) 0.011(2) -0.007(2)
C00B 0.026(3) 0.033(3) 0.024(3) 0.008(2) 0.0070(19) -0.002(2)
C00C 0.020(2) 0.025(2) 0.025(2) 0.0043(19) -0.0014(18) -0.0018(19)
C00D 0.029(3) 0.030(3) 0.023(2) 0.007(2) 0.0075(19) -0.002(2)
C12 0.063(4) 0.023(2) 0.015(2) -0.0016(19) -0.007(2) 0.008(2)
C00F 0.021(2) 0.024(2) 0.023(2) 0.0030(18) 0.0076(18) 0.0008(19)
C00G 0.023(2) 0.023(2) 0.024(2) 0.0030(18) 0.0084(18) 0.003(2)
C00H 0.034(3) 0.027(3) 0.020(2) 0.0016(19) 0.0044(19) 0.000(2)
C00I 0.031(3) 0.027(3) 0.023(2) 0.0002(19) 0.0033(19) 0.001(2)
C00J 0.077(5) 0.041(4) 0.028(3) -0.007(3) -0.004(3) -0.010(3)
C10 0.045(4) 0.043(3) 0.026(3) -0.007(2) -0.003(2) 0.006(3)
C00L 0.059(4) 0.051(4) 0.040(3) -0.012(3) 0.026(3) -0.002(3)
C00M 0.075(5) 0.042(4) 0.033(3) -0.007(3) 0.009(3) 0.011(4)
C00N 0.047(4) 0.042(3) 0.029(3) 0.007(2) 0.001(3) 0.010(3)
C00O 0.048(4) 0.040(3) 0.026(3) -0.003(2) 0.012(2) -0.008(3)
C00P 0.056(4) 0.043(3) 0.027(3) 0.006(2) 0.003(3) -0.006(3)
C00Q 0.049(4) 0.034(3) 0.033(3) -0.007(2) -0.003(3) -0.009(3)
B00R 0.018(3) 0.028(3) 0.026(3) 0.001(2) 0.003(2) -0.005(2)
C00S 0.050(4) 0.033(3) 0.035(3) -0.008(2) 0.007(3) 0.011(3)
B00T 0.020(3) 0.028(3) 0.027(3) -0.003(2) 0.003(2) 0.005(2)
C00U 0.055(4) 0.060(4) 0.039(3) -0.015(3) -0.015(3) 0.008(4)
B00V 0.032(3) 0.025(3) 0.028(3) 0.002(2) -0.002(2) 0.004(2)
C00W 0.081(5) 0.035(3) 0.032(3) -0.012(3) -0.007(3) -0.004(3)
C00X 0.078(6) 0.035(3) 0.044(4) -0.014(3) 0.010(3) 0.001(3)
B00Y 0.022(3) 0.025(3) 0.028(3) 0.005(2) 0.002(2) -0.003(2)
B00Z 0.019(3) 0.029(3) 0.027(3) 0.009(2) 0.005(2) 0.004(2)
B010 0.029(3) 0.035(3) 0.026(3) 0.003(2) 0.006(2) -0.005(3)
B011 0.027(3) 0.034(3) 0.027(3) 0.008(2) 0.001(2) 0.004(3)
B012 0.025(3) 0.038(3) 0.027(3) 0.004(2) 0.005(2) 0.003(3)
B013 0.023(3) 0.032(3) 0.025(3) 0.001(2) 0.009(2) 0.000(2)
B014 0.031(3) 0.026(3) 0.031(3) -0.002(2) 0.010(2) -0.001(2)
B015 0.027(3) 0.035(3) 0.025(3) 0.000(2) -0.001(2) 0.000(3)
B016 0.021(3) 0.034(3) 0.027(3) 0.006(2) 0.009(2) 0.005(2)
B017 0.027(3) 0.031(3) 0.028(3) -0.003(2) 0.003(2) 0.004(2)
B018 0.029(3) 0.023(3) 0.028(3) 0.006(2) -0.001(2) -0.007(2)
B019 0.025(3) 0.033(3) 0.026(3) 0.003(2) -0.007(2) -0.003(2)
B01A 0.027(3) 0.032(3) 0.026(3) -0.005(2) 0.001(2) -0.004(2)
B01B 0.030(3) 0.023(3) 0.026(3) 0.008(2) 0.006(2) 0.006(2)
B01C 0.022(3) 0.032(3) 0.026(3) -0.002(2) -0.002(2) 0.000(2)
B01D 0.035(3) 0.036(3) 0.021(3) -0.001(2) -0.004(2) 0.003(3)
B01E 0.032(3) 0.037(3) 0.025(3) -0.001(2) 0.010(2) -0.002(3)

loop_
_atom_type_symbol
_atom_type_description
_atom_type_scat_dispersion_real
_atom_type_scat_dispersion_imag
_atom_type_scat_source
C C 0.0033 0.0016 'International Tables Vol C Tables 4.2.6.8 and 6.1.1.4'
H H 0.0000 0.0000 'International Tables Vol C Tables 4.2.6.8 and 6.1.1.4'
B B 0.0013 0.0007 'International Tables Vol C Tables 4.2.6.8 and 6.1.1.4'
N N 0.0061 0.0033 'International Tables Vol C Tables 4.2.6.8 and 6.1.1.4'
S S 0.1246 0.1234 'International Tables Vol C Tables 4.2.6.8 and 6.1.1.4'

loop_
_geom_angle_atom_site_label_1
_geom_angle_atom_site_label_2
_geom_angle_atom_site_label_3
_geom_angle
_geom_angle_site_symmetry_1
_geom_angle_site_symmetry_3
_geom_angle_publ_flag
C00N S01 C00H 90.9(3) . . ?
C00P S02 C00I 91.4(3) . . ?
C006 N003 H003 120.2 . . ?
C006 N003 C00L 119.5(5) . . ?
C00L N003 H003 120.2 . . ?
C009 N004 C00U 117.8(6) . . ?
C007 C005 H005 118.5 . . ?
C007 C005 C00C 123.0(4) . . ?
C00C C005 H005 118.5 . . ?
N003 C006 C008 116.2(5) . . ?
N003 C006 C00Q 122.9(5) . . ?
C00Q C006 C008 120.9(5) . . ?
C005 C007 H007 116.7 . . ?
C005 C007 C00I 126.6(5) . . ?
C00I C007 H007 116.7 . . ?
C006 C008 C00F 118.6(4) . . ?
C006 C008 B00R 115.8(4) . . ?
C006 C008 B00Y 119.3(4) . . ?
C006 C008 B018 122.1(4) . . ?
C006 C008 B01C 119.9(4) . . ?
C00F C008 B00R 61.2(3) . . ?
C00F C008 B00Y 59.8(3) . . ?
B00R C008 B00Y 112.4(4) . . ?
B018 C008 C00F 110.1(4) . . ?
B018 C008 B00R 114.0(4) . . ?
B018 C008 B00Y 62.3(3) . . ?
B018 C008 B01C 63.4(3) . . ?
B01C C008 C00F 110.7(4) . . ?
B01C C008 B00R 62.2(3) . . ?
B01C C008 B00Y 114.1(4) . . ?
N004 C009 C00G 116.1(5) . . ?
N004 C009 C00S 122.8(5) . . ?
C00S C009 C00G 121.1(5) . . ?
C00I C11 H11 118(4) . . ?
C00O C11 C00I 107.4(5) . . ?
C00O C11 H11 131(4) . . ?
C00D C00B H00B 116.1 . . ?
C00D C00B C00H 127.9(5) . . ?
C00H C00B H00B 116.1 . . ?
C005 C00C C00G 118.4(4) . . ?
C005 C00C B00T 117.2(4) . . ?
C005 C00C B00V 121.8(4) . . ?
C005 C00C B00Z 117.8(4) . . ?
C005 C00C B019 121.9(4) . . ?
C00G C00C B00T 60.0(3) . . ?
C00G C00C B00V 109.5(4) . . ?
C00G C00C B00Z 61.0(3) . . ?
C00G C00C B019 109.9(4) . . ?
B00V C00C B00T 62.1(3) . . ?
B00V C00C B00Z 113.2(4) . . ?
B00Z C00C B00T 112.4(4) . . ?
B019 C00C B00T 113.9(4) . . ?
B019 C00C B00V 63.2(3) . . ?
B019 C00C B00Z 61.5(3) . . ?
C00B C00D H00D 118.6 . . ?
C00B C00D C00F 122.7(5) . . ?
C00F C00D H00D 118.6 . . ?
C00H C12 H12 137(4) . . ?
C10 C12 C00H 106.5(5) . . ?
C10 C12 H12 115(4) . . ?
C008 C00F B00R 60.1(3) . . ?
C008 C00F B00Y 61.0(3) . . ?
C008 C00F B014 109.1(4) . . ?
C008 C00F B016 110.0(4) . . ?
C00D C00F C008 118.9(4) . . ?
C00D C00F B00R 116.4(4) . . ?
C00D C00F B00Y 119.0(4) . . ?
C00D C00F B014 121.2(4) . . ?
C00D C00F B016 121.8(4) . . ?
B00Y C00F B00R 112.5(4) . . ?
B00Y C00F B016 61.4(3) . . ?
B014 C00F B00R 62.0(3) . . ?
B014 C00F B00Y 112.8(4) . . ?
B014 C00F B016 63.4(3) . . ?
B016 C00F B00R 114.3(4) . . ?
C009 C00G C00C 118.8(4) . . ?
C009 C00G B00T 116.3(4) . . ?
C009 C00G B00Z 119.1(4) . . ?
C009 C00G B013 119.8(4) . . ?
C009 C00G B01B 121.7(4) . . ?
C00C C00G B00T 60.8(3) . . ?
C00C C00G B00Z 59.7(3) . . ?
B00T C00G B00Z 112.0(4) . . ?
B013 C00G C00C 110.7(4) . . ?
B013 C00G B00T 62.3(3) . . ?
B013 C00G B00Z 114.3(4) . . ?
B01B C00G C00C 110.4(4) . . ?
B01B C00G B00T 113.9(4) . . ?
B01B C00G B00Z 63.0(3) . . ?
B01B C00G B013 63.1(3) . . ?
C00B C00H S01 121.4(4) . . ?
C12 C00H S01 113.3(4) . . ?
C12 C00H C00B 125.4(5) . . ?
C007 C00I S02 122.8(4) . . ?
C11 C00I S02 112.8(4) . . ?
C11 C00I C007 124.4(5) . . ?
C00U C00J H00J 121.5 . . ?
C00U C00J C00X 117.0(6) . . ?
C00X C00J H00J 121.5 . . ?
C12 C10 H10 122.5 . . ?
C00N C10 C12 114.9(6) . . ?
C00N C10 H10 122.5 . . ?
N003 C00L H00L 119.1 . . ?
N003 C00L C00M 121.8(6) . . ?
C00M C00L H00L 119.1 . . ?
C00L C00M H00M 121.1 . . ?
C00L C00M C00W 117.8(6) . . ?
C00W C00M H00M 121.1 . . ?
S01 C00N H00N 122.8 . . ?
C10 C00N S01 114.5(5) . . ?
C10 C00N H00N 122.8 . . ?
C11 C00O H00O 122.8 . . ?
C00P C00O C11 114.4(5) . . ?
C00P C00O H00O 122.8 . . ?
S02 C00P H00P 123.0 . . ?
C00O C00P S02 114.0(5) . . ?
C00O C00P H00P 123.0 . . ?
C006 C00Q H00Q 121.2 . . ?
C006 C00Q C00W 117.6(6) . . ?
C00W C00Q H00Q 121.2 . . ?
C008 B00R C00F 58.8(3) . . ?
C008 B00R H00R 124.1 . . ?
C008 B00R B014 105.1(4) . . ?
C008 B00R B01A 104.6(4) . . ?
C008 B00R B01C 58.2(3) . . ?
C00F B00R H00R 123.8 . . ?
C00F B00R B014 58.2(3) . . ?
C00F B00R B01A 104.8(4) . . ?
C00F B00R B01C 105.7(4) . . ?
B014 B00R H00R 122.5 . . ?
B01A B00R H00R 123.2 . . ?
B01A B00R B014 59.7(3) . . ?
B01C B00R H00R 122.1 . . ?
B01C B00R B014 107.7(4) . . ?
B01C B00R B01A 60.1(3) . . ?
C009 C00S H00S 120.9 . . ?
C00X C00S C009 118.2(6) . . ?
C00X C00S H00S 120.9 . . ?
C00C B00T H00T 123.3 . . ?
C00C B00T B00V 58.3(3) . . ?
C00C B00T B013 106.4(4) . . ?
C00C B00T B017 106.1(4) . . ?
C00G B00T C00C 59.2(3) . . ?
C00G B00T H00T 123.7 . . ?
C00G B00T B00V 105.8(4) . . ?
C00G B00T B013 58.5(3) . . ?
C00G B00T B017 105.4(4) . . ?
B00V B00T H00T 121.9 . . ?
B013 B00T H00T 121.9 . . ?
B013 B00T B00V 108.5(4) . . ?
B017 B00T H00T 122.4 . . ?
B017 B00T B00V 60.8(3) . . ?
B017 B00T B013 60.0(3) . . ?
N004 C00U C00J 124.5(7) . . ?
N004 C00U H00U 117.7 . . ?
C00J C00U H00U 117.7 . . ?
C00C B00V B00T 59.6(3) . . ?
C00C B00V H00V 124.0 . . ?
C00C B00V B017 105.9(4) . . ?
C00C B00V B019 58.3(3) . . ?
C00C B00V B01D 105.5(4) . . ?
B00T B00V H00V 121.9 . . ?
B00T B00V B017 59.3(3) . . ?
B00T B00V B019 107.8(4) . . ?
B017 B00V H00V 121.8 . . ?
B019 B00V H00V 121.3 . . ?
B019 B00V B017 108.9(4) . . ?
B01D B00V B00T 107.6(4) . . ?
B01D B00V H00V 122.0 . . ?
B01D B00V B017 60.5(3) . . ?
B01D B00V B019 60.5(3) . . ?
C00M C00W C00Q 120.3(6) . . ?
C00M C00W H00W 119.8 . . ?
C00Q C00W H00W 119.8 . . ?
C00J C00X H00X 120.1 . . ?
C00S C00X C00J 119.7(6) . . ?
C00S C00X H00X 120.1 . . ?
C008 B00Y H00Y 123.5 . . ?
C008 B00Y B010 105.8(4) . . ?
C008 B00Y B016 107.2(4) . . ?
C008 B00Y B018 57.8(3) . . ?
C00F B00Y C008 59.2(3) . . ?
C00F B00Y H00Y 123.1 . . ?
C00F B00Y B010 106.4(4) . . ?
C00F B00Y B016 59.6(3) . . ?
C00F B00Y B018 105.9(4) . . ?
B010 B00Y H00Y 122.2 . . ?
B010 B00Y B018 60.8(3) . . ?
B016 B00Y H00Y 121.0 . . ?
B016 B00Y B010 60.3(3) . . ?
B016 B00Y B018 109.1(4) . . ?
B018 B00Y H00Y 122.0 . . ?
C00C B00Z C00G 59.3(3) . . ?
C00C B00Z H00Z 123.3 . . ?
C00C B00Z B011 106.0(4) . . ?
C00C B00Z B019 59.1(3) . . ?
C00C B00Z B01B 105.7(4) . . ?
C00G B00Z H00Z 123.9 . . ?
C00G B00Z B011 105.1(4) . . ?
C00G B00Z B019 106.6(4) . . ?
C00G B00Z B01B 57.4(3) . . ?
B011 B00Z H00Z 122.5 . . ?
B011 B00Z B01B 60.5(3) . . ?
B019 B00Z H00Z 121.2 . . ?
B019 B00Z B011 60.5(3) . . ?
B019 B00Z B01B 108.8(4) . . ?
B01B B00Z H00Z 122.3 . . ?
B00Y B010 H010 122.1 . . ?
B00Y B010 B015 107.5(4) . . ?
B00Y B010 B016 59.8(3) . . ?
B00Y B010 B018 60.1(3) . . ?
B00Y B010 B01E 107.3(4) . . ?
B015 B010 H010 121.9 . . ?
B016 B010 H010 121.3 . . ?
B016 B010 B015 108.3(4) . . ?
B016 B010 B018 108.1(4) . . ?
B016 B010 B01E 60.3(4) . . ?
B018 B010 H010 122.1 . . ?
B018 B010 B015 59.4(3) . . ?
B01E B010 H010 122.2 . . ?
B01E B010 B015 59.7(4) . . ?
B01E B010 B018 107.1(4) . . ?
B00Z B011 H011 121.7 . . ?
B00Z B011 B012 107.7(4) . . ?
B00Z B011 B019 59.6(3) . . ?
B00Z B011 B01B 60.8(3) . . ?
B00Z B011 B01D 107.6(4) . . ?
B012 B011 H011 122.3 . . ?
B019 B011 H011 121.3 . . ?
B019 B011 B012 107.9(4) . . ?
B019 B011 B01B 108.3(4) . . ?
B019 B011 B01D 60.7(4) . . ?
B01B B011 H011 121.9 . . ?
B01B B011 B012 59.3(3) . . ?
B01B B011 B01D 106.7(4) . . ?
B01D B011 H011 122.3 . . ?
B01D B011 B012 59.0(4) . . ?
B011 B012 H012 121.2 . . ?
B013 B012 B011 108.4(4) . . ?
B013 B012 H012 121.8 . . ?
B013 B012 B017 59.4(3) . . ?
B017 B012 B011 108.9(4) . . ?
B017 B012 H012 121.5 . . ?
B01B B012 B011 60.1(3) . . ?
B01B B012 H012 121.6 . . ?
B01B B012 B013 60.2(3) . . ?
B01B B012 B017 108.0(4) . . ?
B01D B012 B011 60.3(4) . . ?
B01D B012 H012 121.2 . . ?
B01D B012 B013 108.3(4) . . ?
B01D B012 B017 60.8(4) . . ?
B01D B012 B01B 108.5(4) . . ?
C00G B013 B00T 59.3(3) . . ?
C00G B013 B012 104.5(4) . . ?
C00G B013 H013 124.4 . . ?
C00G B013 B017 105.9(4) . . ?
C00G B013 B01B 58.2(3) . . ?
B00T B013 B012 107.4(4) . . ?
B00T B013 H013 121.8 . . ?
B00T B013 B01B 107.4(4) . . ?
B012 B013 H013 122.7 . . ?
B012 B013 B01B 59.7(3) . . ?
B017 B013 B00T 59.8(3) . . ?
B017 B013 B012 60.4(4) . . ?
B017 B013 H013 121.6 . . ?
B017 B013 B01B 108.4(4) . . ?
B01B B013 H013 121.9 . . ?
C00F B014 B00R 59.9(3) . . ?
C00F B014 H014 124.0 . . ?
C00F B014 B016 58.6(3) . . ?
C00F B014 B01A 106.2(4) . . ?
C00F B014 B01E 105.3(4) . . ?
B00R B014 H014 120.9 . . ?
B00R B014 B016 108.6(4) . . ?
B016 B014 H014 121.5 . . ?
B01A B014 B00R 59.8(3) . . ?
B01A B014 H014 121.4 . . ?
B01A B014 B016 108.9(4) . . ?
B01A B014 B01E 61.3(4) . . ?
B01E B014 B00R 109.0(4) . . ?
B01E B014 H014 121.9 . . ?
B01E B014 B016 59.6(3) . . ?
B010 B015 H015 121.4 . . ?
B010 B015 B01A 108.2(4) . . ?
B010 B015 B01C 108.1(4) . . ?
B018 B015 B010 60.3(3) . . ?
B018 B015 H015 122.1 . . ?
B018 B015 B01A 107.0(4) . . ?
B018 B015 B01C 59.8(3) . . ?
B018 B015 B01E 107.8(4) . . ?
B01A B015 H015 122.0 . . ?
B01A B015 B01C 58.9(3) . . ?
B01C B015 H015 122.1 . . ?
B01E B015 B010 59.8(4) . . ?
B01E B015 H015 121.6 . . ?
B01E B015 B01A 60.7(4) . . ?
B01E B015 B01C 107.8(4) . . ?
C00F B016 B00Y 59.0(3) . . ?
C00F B016 B010 105.7(4) . . ?
C00F B016 B014 58.0(3) . . ?
C00F B016 H016 124.3 . . ?
C00F B016 B01E 104.6(4) . . ?
B00Y B016 B010 60.0(4) . . ?
B00Y B016 B014 106.5(4) . . ?
B00Y B016 H016 122.0 . . ?
B00Y B016 B01E 107.4(4) . . ?
B010 B016 B014 107.3(4) . . ?
B010 B016 H016 121.9 . . ?
B010 B016 B01E 60.3(4) . . ?
B014 B016 H016 122.7 . . ?
B01E B016 B014 59.3(3) . . ?
B01E B016 H016 122.6 . . ?
B00T B017 B00V 60.0(3) . . ?
B00T B017 B012 107.4(4) . . ?
B00T B017 B013 60.2(3) . . ?
B00T B017 H017 121.9 . . ?
B00T B017 B01D 107.0(4) . . ?
B00V B017 H017 122.3 . . ?
B00V B017 B01D 59.2(3) . . ?
B012 B017 B00V 106.5(4) . . ?
B012 B017 H017 122.5 . . ?
B012 B017 B01D 59.1(3) . . ?
B013 B017 B00V 108.0(4) . . ?
B013 B017 B012 60.2(4) . . ?
B013 B017 H017 121.4 . . ?
B013 B017 B01D 107.5(4) . . ?
B01D B017 H017 122.6 . . ?
C008 B018 B00Y 59.9(3) . . ?
C008 B018 B010 106.1(4) . . ?
C008 B018 B015 105.9(4) . . ?
C008 B018 H018 123.7 . . ?
C008 B018 B01C 58.4(3) . . ?
B00Y B018 B010 59.1(3) . . ?
B00Y B018 H018 121.9 . . ?
B00Y B018 B01C 108.0(4) . . ?
B010 B018 H018 121.9 . . ?
B015 B018 B00Y 107.5(4) . . ?
B015 B018 B010 60.3(3) . . ?
B015 B018 H018 122.0 . . ?
B015 B018 B01C 60.9(3) . . ?
B01C B018 B010 109.1(4) . . ?
B01C B018 H018 121.1 . . ?
C00C B019 B00V 58.4(3) . . ?
C00C B019 B00Z 59.4(3) . . ?
C00C B019 B011 105.8(4) . . ?
C00C B019 H019 124.2 . . ?
C00C B019 B01D 104.5(4) . . ?
B00V B019 H019 122.1 . . ?
B00V B019 B01D 59.2(3) . . ?
B00Z B019 B00V 107.6(4) . . ?
B00Z B019 B011 60.0(4) . . ?
B00Z B019 H019 121.5 . . ?
B00Z B019 B01D 107.6(4) . . ?
B011 B019 B00V 107.8(4) . . ?
B011 B019 H019 121.8 . . ?
B011 B019 B01D 60.3(4) . . ?
B01D B019 H019 122.8 . . ?
B00R B01A B015 108.4(4) . . ?
B00R B01A H01A 121.4 . . ?
B00R B01A B01C 59.9(3) . . ?
B00R B01A B01E 108.0(4) . . ?
B014 B01A B00R 60.5(3) . . ?
B014 B01A B015 107.2(4) . . ?
B014 B01A H01A 121.9 . . ?
B014 B01A B01C 108.2(4) . . ?
B014 B01A B01E 59.5(3) . . ?
B015 B01A H01A 121.9 . . ?
B015 B01A B01E 59.2(3) . . ?
B01C B01A B015 60.8(3) . . ?
B01C B01A H01A 121.3 . . ?
B01C B01A B01E 108.1(4) . . ?
B01E B01A H01A 122.2 . . ?
C00G B01B B00Z 59.6(3) . . ?
C00G B01B B011 105.5(4) . . ?
C00G B01B B012 105.2(4) . . ?
C00G B01B B013 58.7(3) . . ?
C00G B01B H01B 124.0 . . ?
B00Z B01B H01B 122.1 . . ?
B011 B01B B00Z 58.8(3) . . ?
B011 B01B H01B 122.1 . . ?
B012 B01B B00Z 107.2(4) . . ?
B012 B01B B011 60.6(3) . . ?
B012 B01B B013 60.1(3) . . ?
B012 B01B H01B 122.3 . . ?
B013 B01B B00Z 108.0(4) . . ?
B013 B01B B011 108.7(4) . . ?
B013 B01B H01B 121.3 . . ?
C008 B01C B00R 59.6(3) . . ?
C008 B01C B015 104.5(4) . . ?
C008 B01C B018 58.2(3) . . ?
C008 B01C B01A 105.7(4) . . ?
C008 B01C H01C 124.3 . . ?
B00R B01C B015 108.0(4) . . ?
B00R B01C B018 107.8(4) . . ?
B00R B01C B01A 60.0(3) . . ?
B00R B01C H01C 121.2 . . ?
B015 B01C H01C 122.7 . . ?
B018 B01C B015 59.3(3) . . ?
B018 B01C H01C 122.2 . . ?
B01A B01C B015 60.2(3) . . ?
B01A B01C B018 107.6(4) . . ?
B01A B01C H01C 122.0 . . ?
B00V B01D B011 107.6(4) . . ?
B00V B01D B017 60.3(3) . . ?
B00V B01D B019 60.3(3) . . ?
B00V B01D H01D 121.7 . . ?
B011 B01D B017 108.6(4) . . ?
B011 B01D B019 59.0(3) . . ?
B011 B01D H01D 121.9 . . ?
B012 B01D B00V 108.2(4) . . ?
B012 B01D B011 60.7(4) . . ?
B012 B01D B017 60.1(4) . . ?
B012 B01D B019 107.9(4) . . ?
B012 B01D H01D 121.4 . . ?
B017 B01D H01D 121.2 . . ?
B019 B01D B017 108.5(4) . . ?
B019 B01D H01D 121.9 . . ?
B010 B01E B016 59.5(4) . . ?
B010 B01E B01A 108.2(4) . . ?
B010 B01E H01E 121.7 . . ?
B014 B01E B010 108.2(4) . . ?
B014 B01E B015 107.6(4) . . ?
B014 B01E B016 61.2(3) . . ?
B014 B01E B01A 59.1(3) . . ?
B014 B01E H01E 121.8 . . ?
B015 B01E B010 60.5(4) . . ?
B015 B01E B016 108.3(4) . . ?
B015 B01E B01A 60.1(4) . . ?
B015 B01E H01E 121.6 . . ?
B016 B01E B01A 108.4(4) . . ?
B016 B01E H01E 121.3 . . ?
B01A B01E H01E 121.8 . . ?

loop_
_geom_bond_atom_site_label_1
_geom_bond_atom_site_label_2
_geom_bond_distance
_geom_bond_site_symmetry_2
_geom_bond_publ_flag
S01 C00H 1.741(5) . ?
S01 C00N 1.710(6) . ?
S02 C00I 1.732(5) . ?
S02 C00P 1.714(7) . ?
N003 H003 0.8800 . ?
N003 C006 1.308(7) . ?
N003 C00L 1.373(7) . ?
N004 C009 1.324(7) . ?
N004 C00U 1.336(8) . ?
C005 H005 0.9500 . ?
C005 C007 1.330(7) . ?
C005 C00C 1.504(6) . ?
C006 C008 1.512(7) . ?
C006 C00Q 1.386(8) . ?
C007 H007 0.9500 . ?
C007 C00I 1.472(7) . ?
C008 C00F 1.711(7) . ?
C008 B00R 1.734(7) . ?
C008 B00Y 1.742(8) . ?
C008 B018 1.705(7) . ?
C008 B01C 1.708(7) . ?
C009 C00G 1.513(7) . ?
C009 C00S 1.403(8) . ?
C11 C00I 1.471(8) . ?
C11 C00O 1.457(7) . ?
C11 H11 0.999(3) . ?
C00B H00B 0.9500 . ?
C00B C00D 1.306(7) . ?
C00B C00H 1.486(7) . ?
C00C C00G 1.717(7) . ?
C00C B00T 1.745(8) . ?
C00C B00V 1.721(8) . ?
C00C B00Z 1.724(8) . ?
C00C B019 1.719(7) . ?
C00D H00D 0.9500 . ?
C00D C00F 1.482(7) . ?
C12 C00H 1.468(8) . ?
C12 C10 1.467(7) . ?
C12 H12 0.999(3) . ?
C00F B00R 1.752(7) . ?
C00F B00Y 1.723(8) . ?
C00F B014 1.722(8) . ?
C00F B016 1.734(7) . ?
C00G B00T 1.731(7) . ?
C00G B00Z 1.747(8) . ?
C00G B013 1.717(7) . ?
C00G B01B 1.707(7) . ?
C00J H00J 0.9500 . ?
C00J C00U 1.379(10) . ?
C00J C00X 1.399(11) . ?
C10 H10 0.9500 . ?
C10 C00N 1.348(9) . ?
C00L H00L 0.9500 . ?
C00L C00M 1.379(10) . ?
C00M H00M 0.9500 . ?
C00M C00W 1.387(11) . ?
C00N H00N 0.9500 . ?
C00O H00O 0.9500 . ?
C00O C00P 1.361(9) . ?
C00P H00P 0.9500 . ?
C00Q H00Q 0.9500 . ?
C00Q C00W 1.403(9) . ?
B00R H00R 1.1200 . ?
B00R B014 1.789(8) . ?
B00R B01A 1.778(8) . ?
B00R B01C 1.777(8) . ?
C00S H00S 0.9500 . ?
C00S C00X 1.379(9) . ?
B00T H00T 1.1200 . ?
B00T B00V 1.789(9) . ?
B00T B013 1.782(8) . ?
B00T B017 1.776(8) . ?
C00U H00U 0.9500 . ?
B00V H00V 1.1200 . ?
B00V B017 1.804(9) . ?
B00V B019 1.803(9) . ?
B00V B01D 1.783(8) . ?
C00W H00W 0.9500 . ?
C00X H00X 0.9500 . ?
B00Y H00Y 1.1200 . ?
B00Y B010 1.767(8) . ?
B00Y B016 1.764(9) . ?
B00Y B018 1.784(8) . ?
B00Z H00Z 1.1200 . ?
B00Z B011 1.768(8) . ?
B00Z B019 1.761(9) . ?
B00Z B01B 1.804(8) . ?
B010 H010 1.1200 . ?
B010 B015 1.799(9) . ?
B010 B016 1.772(9) . ?
B010 B018 1.798(9) . ?
B010 B01E 1.787(9) . ?
B011 H011 1.1200 . ?
B011 B012 1.807(9) . ?
B011 B019 1.777(9) . ?
B011 B01B 1.800(9) . ?
B011 B01D 1.801(9) . ?
B012 H012 1.1200 . ?
B012 B013 1.792(9) . ?
B012 B017 1.796(9) . ?
B012 B01B 1.784(8) . ?
B012 B01D 1.776(9) . ?
B013 H013 1.1200 . ?
B013 B017 1.778(9) . ?
B013 B01B 1.793(8) . ?
B014 H014 1.1200 . ?
B014 B016 1.816(9) . ?
B014 B01A 1.775(9) . ?
B014 B01E 1.782(8) . ?
B015 H015 1.1200 . ?
B015 B018 1.783(8) . ?
B015 B01A 1.803(9) . ?
B015 B01C 1.813(8) . ?
B015 B01E 1.786(9) . ?
B016 H016 1.1200 . ?
B016 B01E 1.787(9) . ?
B017 H017 1.1200 . ?
B017 B01D 1.808(9) . ?
B018 H018 1.1200 . ?
B018 B01C 1.793(8) . ?
B019 H019 1.1200 . ?
B019 B01D 1.808(9) . ?
B01A H01A 1.1200 . ?
B01A B01C 1.779(9) . ?
B01A B01E 1.814(9) . ?
B01B H01B 1.1200 . ?
B01C H01C 1.1200 . ?
B01D H01D 1.1200 . ?
B01E H01E 1.1200 . ?

loop_
_geom_torsion_atom_site_label_1
_geom_torsion_atom_site_label_2
_geom_torsion_atom_site_label_3
_geom_torsion_atom_site_label_4
_geom_torsion
_geom_torsion_site_symmetry_1
_geom_torsion_site_symmetry_2
_geom_torsion_site_symmetry_3
_geom_torsion_site_symmetry_4
_geom_torsion_publ_flag
N003 C006 C008 C00F 92.0(6) . . . . ?
N003 C006 C008 B00R 22.3(7) . . . . ?
N003 C006 C008 B00Y 161.5(5) . . . . ?
N003 C006 C008 B018 -124.6(6) . . . . ?
N003 C006 C008 B01C -49.0(7) . . . . ?
N003 C006 C00Q C00W 0.9(9) . . . . ?
N003 C00L C00M C00W -0.4(11) . . . . ?
N004 C009 C00G C00C 93.5(6) . . . . ?
N004 C009 C00G B00T 23.9(7) . . . . ?
N004 C009 C00G B00Z 162.8(5) . . . . ?
N004 C009 C00G B013 -47.7(7) . . . . ?
N004 C009 C00G B01B -122.7(5) . . . . ?
N004 C009 C00S C00X -0.1(9) . . . . ?
C005 C007 C00I S02 7.9(8) . . . . ?
C005 C007 C00I C11 -169.5(5) . . . . ?
C005 C00C C00G C009 1.0(7) . . . . ?
C005 C00C C00G B00T 106.8(5) . . . . ?
C005 C00C C00G B00Z -107.8(5) . . . . ?
C005 C00C C00G B013 145.4(4) . . . . ?
C005 C00C C00G B01B -146.6(4) . . . . ?
C005 C00C B00T C00G -108.7(5) . . . . ?
C005 C00C B00T B00V 113.5(5) . . . . ?
C005 C00C B00T B013 -144.6(4) . . . . ?
C005 C00C B00T B017 152.7(4) . . . . ?
C005 C00C B00V B00T -106.3(5) . . . . ?
C005 C00C B00V B017 -144.8(4) . . . . ?
C005 C00C B00V B019 112.5(5) . . . . ?
C005 C00C B00V B01D 152.1(4) . . . . ?
C005 C00C B00Z C00G 108.8(5) . . . . ?
C005 C00C B00Z B011 -152.9(4) . . . . ?
C005 C00C B00Z B019 -113.2(5) . . . . ?
C005 C00C B00Z B01B 144.0(4) . . . . ?
C005 C00C B019 B00V -112.5(5) . . . . ?
C005 C00C B019 B00Z 106.7(5) . . . . ?
C005 C00C B019 B011 146.1(5) . . . . ?
C005 C00C B019 B01D -151.2(5) . . . . ?
C006 N003 C00L C00M 2.4(11) . . . . ?
C006 C008 C00F C00D 0.1(7) . . . . ?
C006 C008 C00F B00R -105.5(5) . . . . ?
C006 C008 C00F B00Y 109.1(5) . . . . ?
C006 C008 C00F B014 -144.8(4) . . . . ?
C006 C008 C00F B016 147.4(4) . . . . ?
C006 C008 B00R C00F 109.9(4) . . . . ?
C006 C008 B00R B014 146.5(4) . . . . ?
C006 C008 B00R B01A -151.5(4) . . . . ?
C006 C008 B00R B01C -111.7(5) . . . . ?
C006 C008 B00Y C00F -108.0(5) . . . . ?
C006 C008 B00Y B010 152.1(4) . . . . ?
C006 C008 B00Y B016 -144.7(4) . . . . ?
C006 C008 B00Y B018 113.2(5) . . . . ?
C006 C008 B018 B00Y -108.9(5) . . . . ?
C006 C008 B018 B010 -147.1(5) . . . . ?
C006 C008 B018 B015 149.9(5) . . . . ?
C006 C008 B018 B01C 110.1(5) . . . . ?
C006 C008 B01C B00R 105.4(5) . . . . ?
C006 C008 B01C B015 -152.1(4) . . . . ?
C006 C008 B01C B018 -113.4(5) . . . . ?
C006 C008 B01C B01A 145.3(4) . . . . ?
C006 C00Q C00W C00M 1.1(10) . . . . ?
C007 C005 C00C C00G 102.7(6) . . . . ?
C007 C005 C00C B00T 171.5(5) . . . . ?
C007 C005 C00C B00V -115.9(6) . . . . ?
C007 C005 C00C B00Z 32.4(7) . . . . ?
C007 C005 C00C B019 -39.7(7) . . . . ?
C008 C006 C00Q C00W -177.9(5) . . . . ?
C008 C00F B00R B014 -137.3(4) . . . . ?
C008 C00F B00R B01A -98.4(4) . . . . ?
C008 C00F B00R B01C -35.9(3) . . . . ?
C008 C00F B00Y B010 99.0(4) . . . . ?
C008 C00F B00Y B016 138.5(4) . . . . ?
C008 C00F B00Y B018 35.4(3) . . . . ?
C008 C00F B014 B00R 38.5(4) . . . . ?
C008 C00F B014 B016 -103.4(4) . . . . ?
C008 C00F B014 B01A -0.8(5) . . . . ?
C008 C00F B014 B01E -64.8(5) . . . . ?
C008 C00F B016 B00Y -38.1(4) . . . . ?
C008 C00F B016 B010 1.1(5) . . . . ?
C008 C00F B016 B014 102.0(4) . . . . ?
C008 C00F B016 B01E 63.7(5) . . . . ?
C008 B00R B014 C00F -36.9(3) . . . . ?
C008 B00R B014 B016 -3.1(5) . . . . ?
C008 B00R B014 B01A 98.4(4) . . . . ?
C008 B00R B014 B01E 60.2(5) . . . . ?
C008 B00R B01A B014 -99.1(4) . . . . ?
C008 B00R B01A B015 0.7(5) . . . . ?
C008 B00R B01A B01C 38.9(4) . . . . ?
C008 B00R B01A B01E -62.0(5) . . . . ?
C008 B00R B01C B015 -96.6(4) . . . . ?
C008 B00R B01C B018 -34.0(4) . . . . ?
C008 B00R B01C B01A -134.4(4) . . . . ?
C008 B00Y B010 B015 -0.4(5) . . . . ?
C008 B00Y B010 B016 101.0(4) . . . . ?
C008 B00Y B010 B018 -37.6(4) . . . . ?
C008 B00Y B010 B01E 62.5(5) . . . . ?
C008 B00Y B016 C00F 36.6(3) . . . . ?
C008 B00Y B016 B010 -98.8(4) . . . . ?
C008 B00Y B016 B014 2.0(5) . . . . ?
C008 B00Y B016 B01E -60.2(5) . . . . ?
C008 B00Y B018 B010 136.1(4) . . . . ?
C008 B00Y B018 B015 98.6(4) . . . . ?
C008 B00Y B018 B01C 34.3(4) . . . . ?
C008 B018 B01C B00R 34.6(4) . . . . ?
C008 B018 B01C B015 135.2(4) . . . . ?
C008 B018 B01C B01A 97.9(4) . . . . ?
C009 N004 C00U C00J -0.3(11) . . . . ?
C009 C00G B00T C00C 109.8(4) . . . . ?
C009 C00G B00T B00V 146.3(4) . . . . ?
C009 C00G B00T B013 -111.4(5) . . . . ?
C009 C00G B00T B017 -150.4(4) . . . . ?
C009 C00G B00Z C00C -108.2(5) . . . . ?
C009 C00G B00Z B011 151.9(4) . . . . ?
C009 C00G B00Z B019 -145.0(4) . . . . ?
C009 C00G B00Z B01B 113.0(5) . . . . ?
C009 C00G B013 B00T 106.0(5) . . . . ?
C009 C00G B013 B012 -152.2(4) . . . . ?
C009 C00G B013 B017 145.0(4) . . . . ?
C009 C00G B013 B01B -112.9(5) . . . . ?
C009 C00G B01B B00Z -109.1(5) . . . . ?
C009 C00G B01B B011 -147.3(5) . . . . ?
C009 C00G B01B B012 149.6(5) . . . . ?
C009 C00G B01B B013 110.0(5) . . . . ?
C009 C00S C00X C00J 0.0(10) . . . . ?
C11 C00O C00P S02 0.0(7) . . . . ?
C00B C00D C00F C008 100.9(6) . . . . ?
C00B C00D C00F B00R 169.7(5) . . . . ?
C00B C00D C00F B00Y 30.0(8) . . . . ?
C00B C00D C00F B014 -118.5(6) . . . . ?
C00B C00D C00F B016 -42.4(8) . . . . ?
C00C C005 C007 C00I 174.3(5) . . . . ?
C00C C00G B00T B00V 36.4(3) . . . . ?
C00C C00G B00T B013 138.7(4) . . . . ?
C00C C00G B00T B017 99.8(4) . . . . ?
C00C C00G B00Z B011 -99.9(4) . . . . ?
C00C C00G B00Z B019 -36.8(3) . . . . ?
C00C C00G B00Z B01B -138.8(4) . . . . ?
C00C C00G B013 B00T -38.0(4) . . . . ?
C00C C00G B013 B012 63.8(5) . . . . ?
C00C C00G B013 B017 1.0(5) . . . . ?
C00C C00G B013 B01B 103.1(4) . . . . ?
C00C C00G B01B B00Z 37.4(4) . . . . ?
C00C C00G B01B B011 -0.8(5) . . . . ?
C00C C00G B01B B012 -63.9(5) . . . . ?
C00C C00G B01B B013 -103.5(4) . . . . ?
C00C B00T B00V B017 135.9(4) . . . . ?
C00C B00T B00V B019 34.1(4) . . . . ?
C00C B00T B00V B01D 98.0(4) . . . . ?
C00C B00T B013 C00G 36.2(4) . . . . ?
C00C B00T B013 B012 -60.6(5) . . . . ?
C00C B00T B013 B017 -99.4(4) . . . . ?
C00C B00T B013 B01B 2.2(5) . . . . ?
C00C B00T B017 B00V -38.0(4) . . . . ?
C00C B00T B017 B012 61.3(5) . . . . ?
C00C B00T B017 B013 100.0(4) . . . . ?
C00C B00T B017 B01D -0.8(5) . . . . ?
C00C B00V B017 B00T 38.6(4) . . . . ?
C00C B00V B017 B012 -62.4(5) . . . . ?
C00C B00V B017 B013 1.0(5) . . . . ?
C00C B00V B017 B01D -99.1(4) . . . . ?
C00C B00V B019 B00Z 34.7(4) . . . . ?
C00C B00V B019 B011 98.0(4) . . . . ?
C00C B00V B019 B01D 135.1(4) . . . . ?
C00C B00V B01D B011 -2.0(6) . . . . ?
C00C B00V B01D B012 62.1(5) . . . . ?
C00C B00V B01D B017 99.8(4) . . . . ?
C00C B00V B01D B019 -38.5(4) . . . . ?
C00C B00Z B011 B012 -61.7(5) . . . . ?
C00C B00Z B011 B019 39.0(4) . . . . ?
C00C B00Z B011 B01B -99.2(4) . . . . ?
C00C B00Z B011 B01D 0.5(5) . . . . ?
C00C B00Z B019 B00V -34.3(4) . . . . ?
C00C B00Z B019 B011 -135.1(4) . . . . ?
C00C B00Z B019 B01D -96.7(4) . . . . ?
C00C B00Z B01B C00G -36.0(4) . . . . ?
C00C B00Z B01B B011 99.8(4) . . . . ?
C00C B00Z B01B B012 61.9(5) . . . . ?
C00C B00Z B01B B013 -1.5(5) . . . . ?
C00C B019 B01D B00V 38.4(4) . . . . ?
C00C B019 B01D B011 -100.2(5) . . . . ?
C00C B019 B01D B012 -62.8(5) . . . . ?
C00C B019 B01D B017 0.8(6) . . . . ?
C00D C00B C00H S01 11.4(8) . . . . ?
C00D C00B C00H C12 -166.9(6) . . . . ?
C00D C00F B00R C008 -109.7(5) . . . . ?
C00D C00F B00R B014 113.0(5) . . . . ?
C00D C00F B00R B01A 151.9(4) . . . . ?
C00D C00F B00R B01C -145.6(4) . . . . ?
C00D C00F B00Y C008 108.9(5) . . . . ?
C00D C00F B00Y B010 -152.1(4) . . . . ?
C00D C00F B00Y B016 -112.6(5) . . . . ?
C00D C00F B00Y B018 144.3(4) . . . . ?
C00D C00F B014 B00R -105.4(5) . . . . ?
C00D C00F B014 B016 112.7(5) . . . . ?
C00D C00F B014 B01A -144.7(5) . . . . ?
C00D C00F B014 B01E 151.3(5) . . . . ?
C00D C00F B016 B00Y 108.1(5) . . . . ?
C00D C00F B016 B010 147.3(5) . . . . ?
C00D C00F B016 B014 -111.8(5) . . . . ?
C00D C00F B016 B01E -150.0(5) . . . . ?
C12 C10 C00N S01 -0.9(7) . . . . ?
C00F C008 B00R B014 36.7(3) . . . . ?
C00F C008 B00R B01A 98.6(4) . . . . ?
C00F C008 B00R B01C 138.4(4) . . . . ?
C00F C008 B00Y B010 -99.9(4) . . . . ?
C00F C008 B00Y B016 -36.8(3) . . . . ?
C00F C008 B00Y B018 -138.9(4) . . . . ?
C00F C008 B018 B00Y 37.3(4) . . . . ?
C00F C008 B018 B010 -1.0(5) . . . . ?
C00F C008 B018 B015 -64.0(5) . . . . ?
C00F C008 B018 B01C -103.8(4) . . . . ?
C00F C008 B01C B00R -38.5(4) . . . . ?
C00F C008 B01C B015 64.1(5) . . . . ?
C00F C008 B01C B018 102.8(4) . . . . ?
C00F C008 B01C B01A 1.5(5) . . . . ?
C00F B00R B014 B016 33.8(4) . . . . ?
C00F B00R B014 B01A 135.3(4) . . . . ?
C00F B00R B014 B01E 97.1(5) . . . . ?
C00F B00R B01A B014 -38.2(4) . . . . ?
C00F B00R B01A B015 61.6(5) . . . . ?
C00F B00R B01A B01C 99.8(4) . . . . ?
C00F B00R B01A B01E -1.0(5) . . . . ?
C00F B00R B01C C008 36.1(3) . . . . ?
C00F B00R B01C B015 -60.4(5) . . . . ?
C00F B00R B01C B018 2.2(5) . . . . ?
C00F B00R B01C B01A -98.3(4) . . . . ?
C00F B00Y B010 B015 -62.2(5) . . . . ?
C00F B00Y B010 B016 39.2(4) . . . . ?
C00F B00Y B010 B018 -99.4(4) . . . . ?
C00F B00Y B010 B01E 0.7(6) . . . . ?
C00F B00Y B016 B010 -135.3(4) . . . . ?
C00F B00Y B016 B014 -34.6(4) . . . . ?
C00F B00Y B016 B01E -96.8(4) . . . . ?
C00F B00Y B018 C008 -36.0(3) . . . . ?
C00F B00Y B018 B010 100.2(4) . . . . ?
C00F B00Y B018 B015 62.6(5) . . . . ?
C00F B00Y B018 B01C -1.7(5) . . . . ?
C00F B014 B016 B00Y 35.0(4) . . . . ?
C00F B014 B016 B010 98.0(4) . . . . ?
C00F B014 B016 B01E 135.8(4) . . . . ?
C00F B014 B01A B00R 39.3(4) . . . . ?
C00F B014 B01A B015 -62.5(5) . . . . ?
C00F B014 B01A B01C 1.7(5) . . . . ?
C00F B014 B01A B01E -98.9(4) . . . . ?
C00F B014 B01E B010 -0.4(6) . . . . ?
C00F B014 B01E B015 63.5(5) . . . . ?
C00F B014 B01E B016 -38.1(4) . . . . ?
C00F B014 B01E B01A 100.4(4) . . . . ?
C00F B016 B01E B010 -100.0(4) . . . . ?
C00F B016 B01E B014 37.6(4) . . . . ?
C00F B016 B01E B015 -62.9(5) . . . . ?
C00F B016 B01E B01A 0.8(6) . . . . ?
C00G C009 C00S C00X -177.9(5) . . . . ?
C00G C00C B00T B00V -137.8(4) . . . . ?
C00G C00C B00T B013 -35.9(3) . . . . ?
C00G C00C B00T B017 -98.6(4) . . . . ?
C00G C00C B00V B00T 38.1(4) . . . . ?
C00G C00C B00V B017 -0.3(5) . . . . ?
C00G C00C B00V B019 -103.1(4) . . . . ?
C00G C00C B00V B01D -63.5(5) . . . . ?
C00G C00C B00Z B011 98.3(4) . . . . ?
C00G C00C B00Z B019 138.0(4) . . . . ?
C00G C00C B00Z B01B 35.2(4) . . . . ?
C00G C00C B019 B00V 102.4(4) . . . . ?
C00G C00C B019 B00Z -38.5(4) . . . . ?
C00G C00C B019 B011 0.9(5) . . . . ?
C00G C00C B019 B01D 63.7(5) . . . . ?
C00G B00T B00V C00C -36.8(3) . . . . ?
C00G B00T B00V B017 99.1(4) . . . . ?
C00G B00T B00V B019 -2.8(5) . . . . ?
C00G B00T B00V B01D 61.2(5) . . . . ?
C00G B00T B013 B012 -96.8(4) . . . . ?
C00G B00T B013 B017 -135.6(4) . . . . ?
C00G B00T B013 B01B -34.0(4) . . . . ?
C00G B00T B017 B00V -99.8(4) . . . . ?
C00G B00T B017 B012 -0.4(5) . . . . ?
C00G B00T B017 B013 38.2(4) . . . . ?
C00G B00T B017 B01D -62.6(5) . . . . ?
C00G B00Z B011 B012 0.1(5) . . . . ?
C00G B00Z B011 B019 100.8(4) . . . . ?
C00G B00Z B011 B01B -37.4(4) . . . . ?
C00G B00Z B011 B01D 62.3(5) . . . . ?
C00G B00Z B019 C00C 36.9(3) . . . . ?
C00G B00Z B019 B00V 2.5(5) . . . . ?
C00G B00Z B019 B011 -98.2(4) . . . . ?
C00G B00Z B019 B01D -59.9(5) . . . . ?
C00G B00Z B01B B011 135.8(4) . . . . ?
C00G B00Z B01B B012 97.9(4) . . . . ?
C00G B00Z B01B B013 34.5(4) . . . . ?
C00G B013 B017 B00T -38.7(4) . . . . ?
C00G B013 B017 B00V -1.2(5) . . . . ?
C00G B013 B017 B012 97.9(4) . . . . ?
C00G B013 B017 B01D 61.2(5) . . . . ?
C00G B013 B01B B00Z -34.9(4) . . . . ?
C00G B013 B01B B011 -97.1(4) . . . . ?
C00G B013 B01B B012 -134.7(5) . . . . ?
C00H S01 C00N C10 0.6(5) . . . . ?
C00H C00B C00D C00F 173.3(5) . . . . ?
C00H C12 C10 C00N 0.7(7) . . . . ?
C00I S02 C00P C00O -0.2(5) . . . . ?
C00I C11 C00O C00P 0.3(7) . . . . ?
C10 C12 C00H S01 -0.3(5) . . . . ?
C10 C12 C00H C00B 178.1(5) . . . . ?
C00L N003 C006 C008 176.3(6) . . . . ?
C00L N003 C006 C00Q -2.6(10) . . . . ?
C00L C00M C00W C00Q -1.3(10) . . . . ?
C00N S01 C00H C00B -178.6(5) . . . . ?
C00N S01 C00H C12 -0.2(4) . . . . ?
C00O C11 C00I S02 -0.4(5) . . . . ?
C00O C11 C00I C007 177.2(5) . . . . ?
C00P S02 C00I C007 -177.3(5) . . . . ?
C00P S02 C00I C11 0.4(4) . . . . ?
C00Q C006 C008 C00F -89.1(6) . . . . ?
C00Q C006 C008 B00R -158.8(5) . . . . ?
C00Q C006 C008 B00Y -19.6(7) . . . . ?
C00Q C006 C008 B018 54.3(7) . . . . ?
C00Q C006 C008 B01C 129.8(6) . . . . ?
B00R C008 C00F C00D 105.5(5) . . . . ?
B00R C008 C00F B00Y -145.4(4) . . . . ?
B00R C008 C00F B014 -39.4(4) . . . . ?
B00R C008 C00F B016 -107.1(4) . . . . ?
B00R C008 B00Y C00F 32.5(4) . . . . ?
B00R C008 B00Y B010 -67.4(5) . . . . ?
B00R C008 B00Y B016 -4.2(5) . . . . ?
B00R C008 B00Y B018 -106.3(4) . . . . ?
B00R C008 B018 B00Y 103.7(4) . . . . ?
B00R C008 B018 B010 65.5(5) . . . . ?
B00R C008 B018 B015 2.5(6) . . . . ?
B00R C008 B018 B01C -37.3(4) . . . . ?
B00R C008 B01C B015 102.6(4) . . . . ?
B00R C008 B01C B018 141.3(4) . . . . ?
B00R C008 B01C B01A 40.0(4) . . . . ?
B00R C00F B00Y C008 -32.2(4) . . . . ?
B00R C00F B00Y B010 66.8(5) . . . . ?
B00R C00F B00Y B016 106.3(4) . . . . ?
B00R C00F B00Y B018 3.2(5) . . . . ?
B00R C00F B014 B016 -141.9(4) . . . . ?
B00R C00F B014 B01A -39.3(4) . . . . ?
B00R C00F B014 B01E -103.3(5) . . . . ?
B00R C00F B016 B00Y -103.4(4) . . . . ?
B00R C00F B016 B010 -64.2(5) . . . . ?
B00R C00F B016 B014 36.7(4) . . . . ?
B00R C00F B016 B01E -1.5(6) . . . . ?
B00R B014 B016 C00F -34.3(4) . . . . ?
B00R B014 B016 B00Y 0.7(5) . . . . ?
B00R B014 B016 B010 63.7(5) . . . . ?
B00R B014 B016 B01E 101.5(5) . . . . ?
B00R B014 B01A B015 -101.8(4) . . . . ?
B00R B014 B01A B01C -37.6(4) . . . . ?
B00R B014 B01A B01E -138.2(4) . . . . ?
B00R B014 B01E B010 -63.3(6) . . . . ?
B00R B014 B01E B015 0.6(6) . . . . ?
B00R B014 B01E B016 -100.9(5) . . . . ?
B00R B014 B01E B01A 37.5(4) . . . . ?
B00R B01A B01C C008 -39.8(4) . . . . ?
B00R B01A B01C B015 -137.8(4) . . . . ?
B00R B01A B01C B018 -100.8(4) . . . . ?
B00R B01A B01E B010 63.1(5) . . . . ?
B00R B01A B01E B014 -37.6(4) . . . . ?
B00R B01A B01E B015 101.1(4) . . . . ?
B00R B01A B01E B016 0.2(6) . . . . ?
C00S C009 C00G C00C -88.6(6) . . . . ?
C00S C009 C00G B00T -158.2(5) . . . . ?
C00S C009 C00G B00Z -19.3(7) . . . . ?
C00S C009 C00G B013 130.2(6) . . . . ?
C00S C009 C00G B01B 55.2(7) . . . . ?
B00T C00C C00G C009 -105.8(5) . . . . ?
B00T C00C C00G B00Z 145.4(4) . . . . ?
B00T C00C C00G B013 38.6(4) . . . . ?
B00T C00C C00G B01B 106.6(4) . . . . ?
B00T C00C B00V B017 -38.4(4) . . . . ?
B00T C00C B00V B019 -141.2(4) . . . . ?
B00T C00C B00V B01D -101.6(5) . . . . ?
B00T C00C B00Z C00G -32.1(4) . . . . ?
B00T C00C B00Z B011 66.2(5) . . . . ?
B00T C00C B00Z B019 105.9(4) . . . . ?
B00T C00C B00Z B01B 3.1(5) . . . . ?
B00T C00C B019 B00V 37.3(4) . . . . ?
B00T C00C B019 B00Z -103.6(4) . . . . ?
B00T C00C B019 B011 -64.2(5) . . . . ?
B00T C00C B019 B01D -1.4(6) . . . . ?
B00T C00G B00Z C00C 32.3(4) . . . . ?
B00T C00G B00Z B011 -67.6(5) . . . . ?
B00T C00G B00Z B019 -4.5(5) . . . . ?
B00T C00G B00Z B01B -106.5(4) . . . . ?
B00T C00G B013 B012 101.8(5) . . . . ?
B00T C00G B013 B017 39.0(4) . . . . ?
B00T C00G B013 B01B 141.1(4) . . . . ?
B00T C00G B01B B00Z 103.5(5) . . . . ?
B00T C00G B01B B011 65.3(5) . . . . ?
B00T C00G B01B B012 2.3(6) . . . . ?
B00T C00G B01B B013 -37.4(4) . . . . ?
B00T B00V B017 B012 -100.9(4) . . . . ?
B00T B00V B017 B013 -37.6(4) . . . . ?
B00T B00V B017 B01D -137.7(4) . . . . ?
B00T B00V B019 C00C -34.6(4) . . . . ?
B00T B00V B019 B00Z 0.1(5) . . . . ?
B00T B00V B019 B011 63.4(5) . . . . ?
B00T B00V B019 B01D 100.5(5) . . . . ?
B00T B00V B01D B011 -64.4(5) . . . . ?
B00T B00V B01D B012 -0.3(6) . . . . ?
B00T B00V B01D B017 37.3(4) . . . . ?
B00T B00V B01D B019 -100.9(4) . . . . ?
B00T B013 B017 B00V 37.5(4) . . . . ?
B00T B013 B017 B012 136.6(4) . . . . ?
B00T B013 B017 B01D 100.0(4) . . . . ?
B00T B013 B01B C00G 34.4(4) . . . . ?
B00T B013 B01B B00Z -0.5(5) . . . . ?
B00T B013 B01B B011 -62.7(5) . . . . ?
B00T B013 B01B B012 -100.3(5) . . . . ?
B00T B017 B01D B00V -37.5(4) . . . . ?
B00T B017 B01D B011 62.6(5) . . . . ?
B00T B017 B01D B012 100.5(4) . . . . ?
B00T B017 B01D B019 0.0(6) . . . . ?
C00U N004 C009 C00G 178.1(6) . . . . ?
C00U N004 C009 C00S 0.3(10) . . . . ?
C00U C00J C00X C00S 0.0(11) . . . . ?
B00V C00C C00G C009 -144.8(4) . . . . ?
B00V C00C C00G B00T -39.0(4) . . . . ?
B00V C00C C00G B00Z 106.4(4) . . . . ?
B00V C00C C00G B013 -0.4(5) . . . . ?
B00V C00C C00G B01B 67.6(5) . . . . ?
B00V C00C B00T C00G 137.8(4) . . . . ?
B00V C00C B00T B013 101.9(4) . . . . ?
B00V C00C B00T B017 39.2(4) . . . . ?
B00V C00C B00Z C00G -100.2(4) . . . . ?
B00V C00C B00Z B011 -1.9(6) . . . . ?
B00V C00C B00Z B019 37.8(4) . . . . ?
B00V C00C B00Z B01B -65.0(5) . . . . ?
B00V C00C B019 B00Z -140.9(4) . . . . ?
B00V C00C B019 B011 -101.5(5) . . . . ?
B00V C00C B019 B01D -38.7(4) . . . . ?
B00V B00T B013 C00G 97.6(4) . . . . ?
B00V B00T B013 B012 0.7(5) . . . . ?
B00V B00T B013 B017 -38.0(4) . . . . ?
B00V B00T B013 B01B 63.6(5) . . . . ?
B00V B00T B017 B012 99.3(5) . . . . ?
B00V B00T B017 B013 138.0(4) . . . . ?
B00V B00T B017 B01D 37.2(4) . . . . ?
B00V B017 B01D B011 100.1(4) . . . . ?
B00V B017 B01D B012 138.0(4) . . . . ?
B00V B017 B01D B019 37.5(4) . . . . ?
B00V B019 B01D B011 -138.6(4) . . . . ?
B00V B019 B01D B012 -101.2(5) . . . . ?
B00V B019 B01D B017 -37.5(4) . . . . ?
C00X C00J C00U N004 0.2(12) . . . . ?
B00Y C008 C00F C00D -109.1(5) . . . . ?
B00Y C008 C00F B00R 145.4(4) . . . . ?
B00Y C008 C00F B014 106.1(4) . . . . ?
B00Y C008 C00F B016 38.3(4) . . . . ?
B00Y C008 B00R C00F -32.1(4) . . . . ?
B00Y C008 B00R B014 4.6(5) . . . . ?
B00Y C008 B00R B01A 66.5(5) . . . . ?
B00Y C008 B00R B01C 106.3(4) . . . . ?
B00Y C008 B018 B010 -38.2(4) . . . . ?
B00Y C008 B018 B015 -101.3(4) . . . . ?
B00Y C008 B018 B01C -141.0(4) . . . . ?
B00Y C008 B01C B00R -103.7(4) . . . . ?
B00Y C008 B01C B015 -1.1(6) . . . . ?
B00Y C008 B01C B018 37.6(4) . . . . ?
B00Y C008 B01C B01A -63.7(5) . . . . ?
B00Y C00F B00R C008 32.5(4) . . . . ?
B00Y C00F B00R B014 -104.8(4) . . . . ?
B00Y C00F B00R B01A -65.9(5) . . . . ?
B00Y C00F B00R B01C -3.4(5) . . . . ?
B00Y C00F B014 B00R 104.2(4) . . . . ?
B00Y C00F B014 B016 -37.6(4) . . . . ?
B00Y C00F B014 B01A 64.9(5) . . . . ?
B00Y C00F B014 B01E 0.9(6) . . . . ?
B00Y C00F B016 B010 39.2(4) . . . . ?
B00Y C00F B016 B014 140.1(4) . . . . ?
B00Y C00F B016 B01E 101.9(5) . . . . ?
B00Y B010 B015 B018 -37.4(4) . . . . ?
B00Y B010 B015 B01A 62.1(5) . . . . ?
B00Y B010 B015 B01C -0.2(6) . . . . ?
B00Y B010 B015 B01E 100.2(5) . . . . ?
B00Y B010 B016 C00F -38.7(4) . . . . ?
B00Y B010 B016 B014 -99.4(4) . . . . ?
B00Y B010 B016 B01E -136.8(4) . . . . ?
B00Y B010 B018 C008 38.6(4) . . . . ?
B00Y B010 B018 B015 138.0(4) . . . . ?
B00Y B010 B018 B01C 100.1(4) . . . . ?
B00Y B010 B01E B014 -0.2(6) . . . . ?
B00Y B010 B01E B015 -100.5(5) . . . . ?
B00Y B010 B01E B016 38.3(4) . . . . ?
B00Y B010 B01E B01A -62.7(5) . . . . ?
B00Y B016 B01E B010 -38.4(4) . . . . ?
B00Y B016 B01E B014 99.2(4) . . . . ?
B00Y B016 B01E B015 -1.3(5) . . . . ?
B00Y B016 B01E B01A 62.4(5) . . . . ?
B00Y B018 B01C C008 -34.9(4) . . . . ?
B00Y B018 B01C B00R -0.3(5) . . . . ?
B00Y B018 B01C B015 100.4(5) . . . . ?
B00Y B018 B01C B01A 63.0(5) . . . . ?
B00Z C00C C00G C009 108.8(5) . . . . ?
B00Z C00C C00G B00T -145.4(4) . . . . ?
B00Z C00C C00G B013 -106.8(4) . . . . ?
B00Z C00C C00G B01B -38.8(4) . . . . ?
B00Z C00C B00T C00G 32.5(4) . . . . ?
B00Z C00C B00T B00V -105.3(4) . . . . ?
B00Z C00C B00T B013 -3.4(5) . . . . ?
B00Z C00C B00T B017 -66.1(5) . . . . ?
B00Z C00C B00V B00T 104.1(4) . . . . ?
B00Z C00C B00V B017 65.6(5) . . . . ?
B00Z C00C B00V B019 -37.1(4) . . . . ?
B00Z C00C B00V B01D 2.5(6) . . . . ?
B00Z C00C B019 B00V 140.9(4) . . . . ?
B00Z C00C B019 B011 39.4(4) . . . . ?
B00Z C00C B019 B01D 102.1(4) . . . . ?
B00Z C00G B00T C00C -31.9(4) . . . . ?
B00Z C00G B00T B00V 4.5(5) . . . . ?
B00Z C00G B00T B013 106.8(4) . . . . ?
B00Z C00G B00T B017 67.9(5) . . . . ?
B00Z C00G B013 B00T -103.1(5) . . . . ?
B00Z C00G B013 B012 -1.2(6) . . . . ?
B00Z C00G B013 B017 -64.1(5) . . . . ?
B00Z C00G B013 B01B 38.1(4) . . . . ?
B00Z C00G B01B B011 -38.2(4) . . . . ?
B00Z C00G B01B B012 -101.2(4) . . . . ?
B00Z C00G B01B B013 -140.9(4) . . . . ?
B00Z B011 B012 B013 -0.8(6) . . . . ?
B00Z B011 B012 B017 62.3(5) . . . . ?
B00Z B011 B012 B01B -38.2(4) . . . . ?
B00Z B011 B012 B01D 100.3(4) . . . . ?
B00Z B011 B019 C00C -39.1(4) . . . . ?
B00Z B011 B019 B00V -100.4(4) . . . . ?
B00Z B011 B019 B01D -137.1(4) . . . . ?
B00Z B011 B01B C00G 38.6(4) . . . . ?
B00Z B011 B01B B012 137.6(4) . . . . ?
B00Z B011 B01B B013 100.2(4) . . . . ?
B00Z B011 B01D B00V 1.0(6) . . . . ?
B00Z B011 B01D B012 -100.5(5) . . . . ?
B00Z B011 B01D B017 -62.8(5) . . . . ?
B00Z B011 B01D B019 38.1(4) . . . . ?
B00Z B019 B01D B00V 100.3(4) . . . . ?
B00Z B019 B01D B011 -38.2(4) . . . . ?
B00Z B019 B01D B012 -0.9(5) . . . . ?
B00Z B019 B01D B017 62.8(5) . . . . ?
B010 B00Y B016 C00F 135.3(4) . . . . ?
B010 B00Y B016 B014 100.8(4) . . . . ?
B010 B00Y B016 B01E 38.5(4) . . . . ?
B010 B00Y B018 C008 -136.1(4) . . . . ?
B010 B00Y B018 B015 -37.5(4) . . . . ?
B010 B00Y B018 B01C -101.9(4) . . . . ?
B010 B015 B018 C008 99.8(4) . . . . ?
B010 B015 B018 B00Y 37.0(4) . . . . ?
B010 B015 B018 B01C 138.3(4) . . . . ?
B010 B015 B01A B00R -62.8(5) . . . . ?
B010 B015 B01A B014 1.1(5) . . . . ?
B010 B015 B01A B01C -100.6(4) . . . . ?
B010 B015 B01A B01E 37.7(4) . . . . ?
B010 B015 B01C C008 0.8(5) . . . . ?
B010 B015 B01C B00R 63.1(5) . . . . ?
B010 B015 B01C B018 -37.4(4) . . . . ?
B010 B015 B01C B01A 100.8(5) . . . . ?
B010 B015 B01E B014 -101.3(5) . . . . ?
B010 B015 B01E B016 -36.7(4) . . . . ?
B010 B015 B01E B01A -137.8(4) . . . . ?
B010 B016 B01E B014 137.6(4) . . . . ?
B010 B016 B01E B015 37.1(4) . . . . ?
B010 B016 B01E B01A 100.8(5) . . . . ?
B010 B018 B01C C008 -97.6(4) . . . . ?
B010 B018 B01C B00R -63.0(5) . . . . ?
B010 B018 B01C B015 37.7(4) . . . . ?
B010 B018 B01C B01A 0.3(5) . . . . ?
B011 B00Z B019 C00C 135.1(4) . . . . ?
B011 B00Z B019 B00V 100.8(4) . . . . ?
B011 B00Z B019 B01D 38.4(4) . . . . ?
B011 B00Z B01B C00G -135.8(4) . . . . ?
B011 B00Z B01B B012 -37.9(4) . . . . ?
B011 B00Z B01B B013 -101.3(4) . . . . ?
B011 B012 B013 C00G 1.2(6) . . . . ?
B011 B012 B013 B00T 63.0(5) . . . . ?
B011 B012 B013 B017 101.5(5) . . . . ?
B011 B012 B013 B01B -37.3(4) . . . . ?
B011 B012 B017 B00T -62.0(5) . . . . ?
B011 B012 B017 B00V 1.0(5) . . . . ?
B011 B012 B017 B013 -100.6(5) . . . . ?
B011 B012 B017 B01D 37.8(4) . . . . ?
B011 B012 B01B C00G 99.4(4) . . . . ?
B011 B012 B01B B00Z 37.1(4) . . . . ?
B011 B012 B01B B013 138.4(4) . . . . ?
B011 B012 B01D B00V -100.4(5) . . . . ?
B011 B012 B01D B017 -138.1(4) . . . . ?
B011 B012 B01D B019 -36.6(4) . . . . ?
B011 B019 B01D B00V 138.6(4) . . . . ?
B011 B019 B01D B012 37.4(4) . . . . ?
B011 B019 B01D B017 101.0(5) . . . . ?
B012 B011 B019 C00C 61.3(5) . . . . ?
B012 B011 B019 B00V 0.0(5) . . . . ?
B012 B011 B019 B00Z 100.4(5) . . . . ?
B012 B011 B019 B01D -36.6(4) . . . . ?
B012 B011 B01B C00G -99.0(4) . . . . ?
B012 B011 B01B B00Z -137.6(4) . . . . ?
B012 B011 B01B B013 -37.4(4) . . . . ?
B012 B011 B01D B00V 101.4(5) . . . . ?
B012 B011 B01D B017 37.6(4) . . . . ?
B012 B011 B01D B019 138.5(4) . . . . ?
B012 B013 B017 B00T -136.6(4) . . . . ?
B012 B013 B017 B00V -99.1(4) . . . . ?
B012 B013 B017 B01D -36.6(4) . . . . ?
B012 B013 B01B C00G 134.7(5) . . . . ?
B012 B013 B01B B00Z 99.8(5) . . . . ?
B012 B013 B01B B011 37.6(4) . . . . ?
B012 B017 B01D B00V -138.0(4) . . . . ?
B012 B017 B01D B011 -37.9(4) . . . . ?
B012 B017 B01D B019 -100.5(5) . . . . ?
B013 C00G B00T C00C -138.7(4) . . . . ?
B013 C00G B00T B00V -102.3(4) . . . . ?
B013 C00G B00T B017 -38.9(4) . . . . ?
B013 C00G B00Z C00C 100.7(4) . . . . ?
B013 C00G B00Z B011 0.8(6) . . . . ?
B013 C00G B00Z B019 63.9(5) . . . . ?
B013 C00G B00Z B01B -38.1(4) . . . . ?
B013 C00G B01B B00Z 140.9(4) . . . . ?
B013 C00G B01B B011 102.7(4) . . . . ?
B013 C00G B01B B012 39.7(4) . . . . ?
B013 B00T B00V C00C -98.3(4) . . . . ?
B013 B00T B00V B017 37.7(4) . . . . ?
B013 B00T B00V B019 -64.2(5) . . . . ?
B013 B00T B00V B01D -0.3(5) . . . . ?
B013 B00T B017 B00V -138.0(4) . . . . ?
B013 B00T B017 B012 -38.7(4) . . . . ?
B013 B00T B017 B01D -100.8(5) . . . . ?
B013 B012 B017 B00T 38.7(4) . . . . ?
B013 B012 B017 B00V 101.7(4) . . . . ?
B013 B012 B017 B01D 138.5(4) . . . . ?
B013 B012 B01B C00G -39.0(4) . . . . ?
B013 B012 B01B B00Z -101.3(4) . . . . ?
B013 B012 B01B B011 -138.4(4) . . . . ?
B013 B012 B01D B00V 0.8(6) . . . . ?
B013 B012 B01D B011 101.2(4) . . . . ?
B013 B012 B01D B017 -37.0(4) . . . . ?
B013 B012 B01D B019 64.5(5) . . . . ?
B013 B017 B01D B00V -100.9(4) . . . . ?
B013 B017 B01D B011 -0.8(5) . . . . ?
B013 B017 B01D B012 37.1(4) . . . . ?
B013 B017 B01D B019 -63.3(5) . . . . ?
B014 C00F B00R C008 137.3(4) . . . . ?
B014 C00F B00R B01A 38.9(4) . . . . ?
B014 C00F B00R B01C 101.4(4) . . . . ?
B014 C00F B00Y C008 -100.0(4) . . . . ?
B014 C00F B00Y B010 -1.0(6) . . . . ?
B014 C00F B00Y B016 38.5(4) . . . . ?
B014 C00F B00Y B018 -64.6(5) . . . . ?
B014 C00F B016 B00Y -140.1(4) . . . . ?
B014 C00F B016 B010 -100.9(5) . . . . ?
B014 C00F B016 B01E -38.2(4) . . . . ?
B014 B00R B01A B015 99.8(5) . . . . ?
B014 B00R B01A B01C 138.0(4) . . . . ?
B014 B00R B01A B01E 37.2(4) . . . . ?
B014 B00R B01C C008 97.1(4) . . . . ?
B014 B00R B01C B015 0.5(5) . . . . ?
B014 B00R B01C B018 63.1(5) . . . . ?
B014 B00R B01C B01A -37.3(4) . . . . ?
B014 B016 B01E B010 -137.6(4) . . . . ?
B014 B016 B01E B015 -100.5(5) . . . . ?
B014 B016 B01E B01A -36.9(4) . . . . ?
B014 B01A B01C C008 -2.0(5) . . . . ?
B014 B01A B01C B00R 37.8(4) . . . . ?
B014 B01A B01C B015 -100.0(5) . . . . ?
B014 B01A B01C B018 -63.0(5) . . . . ?
B014 B01A B01E B010 100.7(5) . . . . ?
B014 B01A B01E B015 138.7(4) . . . . ?
B014 B01A B01E B016 37.7(4) . . . . ?
B015 B010 B016 C00F 61.2(5) . . . . ?
B015 B010 B016 B00Y 100.0(5) . . . . ?
B015 B010 B016 B014 0.5(5) . . . . ?
B015 B010 B016 B01E -36.8(4) . . . . ?
B015 B010 B018 C008 -99.4(4) . . . . ?
B015 B010 B018 B00Y -138.0(4) . . . . ?
B015 B010 B018 B01C -37.9(4) . . . . ?
B015 B010 B01E B014 100.4(5) . . . . ?
B015 B010 B01E B016 138.8(4) . . . . ?
B015 B010 B01E B01A 37.8(4) . . . . ?
B015 B018 B01C C008 -135.2(4) . . . . ?
B015 B018 B01C B00R -100.7(4) . . . . ?
B015 B018 B01C B01A -37.4(4) . . . . ?
B015 B01A B01C C008 98.0(4) . . . . ?
B015 B01A B01C B00R 137.8(4) . . . . ?
B015 B01A B01C B018 37.0(4) . . . . ?
B015 B01A B01E B010 -38.0(4) . . . . ?
B015 B01A B01E B014 -138.7(4) . . . . ?
B015 B01A B01E B016 -100.9(5) . . . . ?
B016 C00F B00R C008 100.0(4) . . . . ?
B016 C00F B00R B014 -37.3(4) . . . . ?
B016 C00F B00R B01A 1.6(6) . . . . ?
B016 C00F B00R B01C 64.1(5) . . . . ?
B016 C00F B00Y C008 -138.5(4) . . . . ?
B016 C00F B00Y B010 -39.5(4) . . . . ?
B016 C00F B00Y B018 -103.1(4) . . . . ?
B016 C00F B014 B00R 141.9(4) . . . . ?
B016 C00F B014 B01A 102.6(4) . . . . ?
B016 C00F B014 B01E 38.6(4) . . . . ?
B016 B00Y B010 B015 -101.4(5) . . . . ?
B016 B00Y B010 B018 -138.6(4) . . . . ?
B016 B00Y B010 B01E -38.5(4) . . . . ?
B016 B00Y B018 C008 -98.7(4) . . . . ?
B016 B00Y B018 B010 37.4(4) . . . . ?
B016 B00Y B018 B015 -0.1(5) . . . . ?
B016 B00Y B018 B01C -64.4(5) . . . . ?
B016 B010 B015 B018 -100.6(4) . . . . ?
B016 B010 B015 B01A -1.0(5) . . . . ?
B016 B010 B015 B01C -63.4(5) . . . . ?
B016 B010 B015 B01E 37.1(4) . . . . ?
B016 B010 B018 C008 1.6(5) . . . . ?
B016 B010 B018 B00Y -37.0(4) . . . . ?
B016 B010 B018 B015 101.1(5) . . . . ?
B016 B010 B018 B01C 63.1(5) . . . . ?
B016 B010 B01E B014 -38.4(4) . . . . ?
B016 B010 B01E B015 -138.8(4) . . . . ?
B016 B010 B01E B01A -101.0(5) . . . . ?
B016 B014 B01A B00R 101.0(4) . . . . ?
B016 B014 B01A B015 -0.7(5) . . . . ?
B016 B014 B01A B01C 63.5(5) . . . . ?
B016 B014 B01A B01E -37.2(4) . . . . ?
B016 B014 B01E B010 37.7(4) . . . . ?
B016 B014 B01E B015 101.6(5) . . . . ?
B016 B014 B01E B01A 138.5(4) . . . . ?
B017 B00T B00V C00C -135.9(4) . . . . ?
B017 B00T B00V B019 -101.8(4) . . . . ?
B017 B00T B00V B01D -37.9(4) . . . . ?
B017 B00T B013 C00G 135.6(4) . . . . ?
B017 B00T B013 B012 38.8(4) . . . . ?
B017 B00T B013 B01B 101.6(4) . . . . ?
B017 B00V B019 C00C -97.4(4) . . . . ?
B017 B00V B019 B00Z -62.7(5) . . . . ?
B017 B00V B019 B011 0.6(5) . . . . ?
B017 B00V B019 B01D 37.8(4) . . . . ?
B017 B00V B01D B011 -101.8(5) . . . . ?
B017 B00V B01D B012 -37.7(4) . . . . ?
B017 B00V B01D B019 -138.3(4) . . . . ?
B017 B012 B013 C00G -100.3(4) . . . . ?
B017 B012 B013 B00T -38.5(4) . . . . ?
B017 B012 B013 B01B -138.9(4) . . . . ?
B017 B012 B01B C00G -2.4(6) . . . . ?
B017 B012 B01B B00Z -64.7(5) . . . . ?
B017 B012 B01B B011 -101.9(5) . . . . ?
B017 B012 B01B B013 36.6(4) . . . . ?
B017 B012 B01D B00V 37.7(4) . . . . ?
B017 B012 B01D B011 138.1(4) . . . . ?
B017 B012 B01D B019 101.5(4) . . . . ?
B017 B013 B01B C00G 97.7(4) . . . . ?
B017 B013 B01B B00Z 62.8(5) . . . . ?
B017 B013 B01B B011 0.5(5) . . . . ?
B017 B013 B01B B012 -37.1(4) . . . . ?
B018 C008 C00F C00D -147.4(4) . . . . ?
B018 C008 C00F B00R 107.1(4) . . . . ?
B018 C008 C00F B00Y -38.3(4) . . . . ?
B018 C008 C00F B014 67.7(5) . . . . ?
B018 C008 C00F B016 -0.1(5) . . . . ?
B018 C008 B00R C00F -100.6(4) . . . . ?
B018 C008 B00R B014 -63.9(5) . . . . ?
B018 C008 B00R B01A -2.0(5) . . . . ?
B018 C008 B00R B01C 37.8(4) . . . . ?
B018 C008 B00Y C00F 138.9(4) . . . . ?
B018 C008 B00Y B010 39.0(4) . . . . ?
B018 C008 B00Y B016 102.1(4) . . . . ?
B018 C008 B01C B00R -141.3(4) . . . . ?
B018 C008 B01C B015 -38.7(4) . . . . ?
B018 C008 B01C B01A -101.3(4) . . . . ?
B018 B00Y B010 B015 37.2(4) . . . . ?
B018 B00Y B010 B016 138.6(4) . . . . ?
B018 B00Y B010 B01E 100.1(5) . . . . ?
B018 B00Y B016 C00F 97.7(4) . . . . ?
B018 B00Y B016 B010 -37.7(4) . . . . ?
B018 B00Y B016 B014 63.1(5) . . . . ?
B018 B00Y B016 B01E 0.9(5) . . . . ?
B018 B010 B015 B01A 99.6(4) . . . . ?
B018 B010 B015 B01C 37.2(4) . . . . ?
B018 B010 B015 B01E 137.6(4) . . . . ?
B018 B010 B016 C00F -1.7(6) . . . . ?
B018 B010 B016 B00Y 37.1(4) . . . . ?
B018 B010 B016 B014 -62.4(5) . . . . ?
B018 B010 B016 B01E -99.7(5) . . . . ?
B018 B010 B01E B014 63.0(5) . . . . ?
B018 B010 B01E B015 -37.4(4) . . . . ?
B018 B010 B01E B016 101.5(4) . . . . ?
B018 B010 B01E B01A 0.4(6) . . . . ?
B018 B015 B01A B00R 0.8(6) . . . . ?
B018 B015 B01A B014 64.6(5) . . . . ?
B018 B015 B01A B01C -37.1(4) . . . . ?
B018 B015 B01A B01E 101.2(5) . . . . ?
B018 B015 B01C C008 38.2(4) . . . . ?
B018 B015 B01C B00R 100.5(4) . . . . ?
B018 B015 B01C B01A 138.2(4) . . . . ?
B018 B015 B01E B010 37.9(4) . . . . ?
B018 B015 B01E B014 -63.4(5) . . . . ?
B018 B015 B01E B016 1.2(6) . . . . ?
B018 B015 B01E B01A -99.9(4) . . . . ?
B019 C00C C00G C009 147.5(5) . . . . ?
B019 C00C C00G B00T -106.7(4) . . . . ?
B019 C00C C00G B00Z 38.7(4) . . . . ?
B019 C00C C00G B013 -68.1(5) . . . . ?
B019 C00C C00G B01B -0.1(5) . . . . ?
B019 C00C B00T C00G 100.1(4) . . . . ?
B019 C00C B00T B00V -37.7(4) . . . . ?
B019 C00C B00T B013 64.2(5) . . . . ?
B019 C00C B00T B017 1.5(6) . . . . ?
B019 C00C B00V B00T 141.2(4) . . . . ?
B019 C00C B00V B017 102.7(4) . . . . ?
B019 C00C B00V B01D 39.6(4) . . . . ?
B019 C00C B00Z C00G -138.0(4) . . . . ?
B019 C00C B00Z B011 -39.7(4) . . . . ?
B019 C00C B00Z B01B -102.8(4) . . . . ?
B019 B00V B017 B00T 100.0(4) . . . . ?
B019 B00V B017 B012 -1.0(5) . . . . ?
B019 B00V B017 B013 62.3(5) . . . . ?
B019 B00V B017 B01D -37.8(4) . . . . ?
B019 B00V B01D B011 36.5(4) . . . . ?
B019 B00V B01D B012 100.6(5) . . . . ?
B019 B00V B01D B017 138.3(4) . . . . ?
B019 B00Z B011 B012 -100.8(5) . . . . ?
B019 B00Z B011 B01B -138.3(4) . . . . ?
B019 B00Z B011 B01D -38.6(4) . . . . ?
B019 B00Z B01B C00G -98.1(4) . . . . ?
B019 B00Z B01B B011 37.7(4) . . . . ?
B019 B00Z B01B B012 -0.2(5) . . . . ?
B019 B00Z B01B B013 -63.6(5) . . . . ?
B019 B011 B012 B013 -63.7(5) . . . . ?
B019 B011 B012 B017 -0.6(6) . . . . ?
B019 B011 B012 B01B -101.1(4) . . . . ?
B019 B011 B012 B01D 37.4(4) . . . . ?
B019 B011 B01B C00G 1.4(5) . . . . ?
B019 B011 B01B B00Z -37.2(4) . . . . ?
B019 B011 B01B B012 100.4(5) . . . . ?
B019 B011 B01B B013 63.0(5) . . . . ?
B019 B011 B01D B00V -37.1(4) . . . . ?
B019 B011 B01D B012 -138.5(4) . . . . ?
B019 B011 B01D B017 -100.9(4) . . . . ?
B01A B00R B014 C00F -135.3(4) . . . . ?
B01A B00R B014 B016 -101.5(4) . . . . ?
B01A B00R B014 B01E -38.2(4) . . . . ?
B01A B00R B01C C008 134.4(4) . . . . ?
B01A B00R B01C B015 37.8(4) . . . . ?
B01A B00R B01C B018 100.4(4) . . . . ?
B01A B014 B016 C00F -97.9(4) . . . . ?
B01A B014 B016 B00Y -62.9(5) . . . . ?
B01A B014 B016 B010 0.1(5) . . . . ?
B01A B014 B016 B01E 37.9(4) . . . . ?
B01A B014 B01E B010 -100.8(5) . . . . ?
B01A B014 B01E B015 -36.9(4) . . . . ?
B01A B014 B01E B016 -138.5(4) . . . . ?
B01A B015 B018 C008 -1.9(6) . . . . ?
B01A B015 B018 B00Y -64.7(5) . . . . ?
B01A B015 B018 B010 -101.7(5) . . . . ?
B01A B015 B018 B01C 36.7(4) . . . . ?
B01A B015 B01C C008 -100.0(4) . . . . ?
B01A B015 B01C B00R -37.7(4) . . . . ?
B01A B015 B01C B018 -138.2(4) . . . . ?
B01A B015 B01E B010 137.8(4) . . . . ?
B01A B015 B01E B014 36.5(4) . . . . ?
B01A B015 B01E B016 101.2(4) . . . . ?
B01B C00G B00T C00C -101.0(4) . . . . ?
B01B C00G B00T B00V -64.6(5) . . . . ?
B01B C00G B00T B013 37.8(4) . . . . ?
B01B C00G B00T B017 -1.2(6) . . . . ?
B01B C00G B00Z C00C 138.8(4) . . . . ?
B01B C00G B00Z B011 38.9(4) . . . . ?
B01B C00G B00Z B019 102.0(4) . . . . ?
B01B C00G B013 B00T -141.1(4) . . . . ?
B01B C00G B013 B012 -39.3(4) . . . . ?
B01B C00G B013 B017 -102.1(4) . . . . ?
B01B B00Z B011 B012 37.5(4) . . . . ?
B01B B00Z B011 B019 138.3(4) . . . . ?
B01B B00Z B011 B01D 99.7(5) . . . . ?
B01B B00Z B019 C00C 97.4(4) . . . . ?
B01B B00Z B019 B00V 63.1(5) . . . . ?
B01B B00Z B019 B011 -37.7(4) . . . . ?
B01B B00Z B019 B01D 0.7(5) . . . . ?
B01B B011 B012 B013 37.4(4) . . . . ?
B01B B011 B012 B017 100.4(4) . . . . ?
B01B B011 B012 B01D 138.4(4) . . . . ?
B01B B011 B019 C00C -1.4(6) . . . . ?
B01B B011 B019 B00V -62.7(5) . . . . ?
B01B B011 B019 B00Z 37.7(4) . . . . ?
B01B B011 B019 B01D -99.3(5) . . . . ?
B01B B011 B01D B00V 64.9(5) . . . . ?
B01B B011 B01D B012 -36.6(4) . . . . ?
B01B B011 B01D B017 1.1(5) . . . . ?
B01B B011 B01D B019 102.0(4) . . . . ?
B01B B012 B013 C00G 38.6(4) . . . . ?
B01B B012 B013 B00T 100.4(4) . . . . ?
B01B B012 B013 B017 138.9(4) . . . . ?
B01B B012 B017 B00T 1.8(6) . . . . ?
B01B B012 B017 B00V 64.8(5) . . . . ?
B01B B012 B017 B013 -36.9(4) . . . . ?
B01B B012 B017 B01D 101.6(5) . . . . ?
B01B B012 B01D B00V -63.0(5) . . . . ?
B01B B012 B01D B011 37.4(4) . . . . ?
B01B B012 B01D B017 -100.8(4) . . . . ?
B01B B012 B01D B019 0.7(6) . . . . ?
B01B B013 B017 B00T -99.8(4) . . . . ?
B01B B013 B017 B00V -62.3(5) . . . . ?
B01B B013 B017 B012 36.8(4) . . . . ?
B01B B013 B017 B01D 0.2(5) . . . . ?
B01C C008 C00F C00D 144.4(5) . . . . ?
B01C C008 C00F B00R 38.9(4) . . . . ?
B01C C008 C00F B00Y -106.5(4) . . . . ?
B01C C008 C00F B014 -0.5(5) . . . . ?
B01C C008 C00F B016 -68.2(5) . . . . ?
B01C C008 B00R C00F -138.4(4) . . . . ?
B01C C008 B00R B014 -101.7(4) . . . . ?
B01C C008 B00R B01A -39.8(4) . . . . ?
B01C C008 B00Y C00F 100.9(4) . . . . ?
B01C C008 B00Y B010 1.0(6) . . . . ?
B01C C008 B00Y B016 64.1(5) . . . . ?
B01C C008 B00Y B018 -38.0(4) . . . . ?
B01C C008 B018 B00Y 141.0(4) . . . . ?
B01C C008 B018 B010 102.8(4) . . . . ?
B01C C008 B018 B015 39.8(4) . . . . ?
B01C B00R B014 C00F -97.8(4) . . . . ?
B01C B00R B014 B016 -64.0(5) . . . . ?
B01C B00R B014 B01A 37.5(4) . . . . ?
B01C B00R B014 B01E -0.7(6) . . . . ?
B01C B00R B01A B014 -138.0(4) . . . . ?
B01C B00R B01A B015 -38.2(4) . . . . ?
B01C B00R B01A B01E -100.8(5) . . . . ?
B01C B015 B018 C008 -38.6(4) . . . . ?
B01C B015 B018 B00Y -101.3(4) . . . . ?
B01C B015 B018 B010 -138.3(4) . . . . ?
B01C B015 B01A B00R 37.8(4) . . . . ?
B01C B015 B01A B014 101.7(4) . . . . ?
B01C B015 B01A B01E 138.3(4) . . . . ?
B01C B015 B01E B010 101.0(4) . . . . ?
B01C B015 B01E B014 -0.3(6) . . . . ?
B01C B015 B01E B016 64.4(5) . . . . ?
B01C B015 B01E B01A -36.8(4) . . . . ?
B01C B01A B01E B010 -0.3(6) . . . . ?
B01C B01A B01E B014 -101.0(4) . . . . ?
B01C B01A B01E B015 37.7(4) . . . . ?
B01C B01A B01E B016 -63.2(5) . . . . ?
B01D B00V B017 B00T 137.7(4) . . . . ?
B01D B00V B017 B012 36.8(4) . . . . ?
B01D B00V B017 B013 100.1(5) . . . . ?
B01D B00V B019 C00C -135.1(4) . . . . ?
B01D B00V B019 B00Z -100.4(5) . . . . ?
B01D B00V B019 B011 -37.1(4) . . . . ?
B01D B011 B012 B013 -101.1(5) . . . . ?
B01D B011 B012 B017 -38.0(4) . . . . ?
B01D B011 B012 B01B -138.4(4) . . . . ?
B01D B011 B019 C00C 97.9(4) . . . . ?
B01D B011 B019 B00V 36.6(4) . . . . ?
B01D B011 B019 B00Z 137.1(4) . . . . ?
B01D B011 B01B C00G -62.6(5) . . . . ?
B01D B011 B01B B00Z -101.2(4) . . . . ?
B01D B011 B01B B012 36.4(4) . . . . ?
B01D B011 B01B B013 -1.0(5) . . . . ?
B01D B012 B013 C00G -62.7(5) . . . . ?
B01D B012 B013 B00T -0.9(5) . . . . ?
B01D B012 B013 B017 37.6(4) . . . . ?
B01D B012 B013 B01B -101.3(5) . . . . ?
B01D B012 B017 B00T -99.8(5) . . . . ?
B01D B012 B017 B00V -36.8(4) . . . . ?
B01D B012 B017 B013 -138.5(4) . . . . ?
B01D B012 B01B C00G 62.0(5) . . . . ?
B01D B012 B01B B00Z -0.3(5) . . . . ?
B01D B012 B01B B011 -37.4(4) . . . . ?
B01D B012 B01B B013 101.0(5) . . . . ?
B01E B010 B015 B018 -137.6(4) . . . . ?
B01E B010 B015 B01A -38.1(4) . . . . ?
B01E B010 B015 B01C -100.4(5) . . . . ?
B01E B010 B016 C00F 98.1(4) . . . . ?
B01E B010 B016 B00Y 136.8(4) . . . . ?
B01E B010 B016 B014 37.4(4) . . . . ?
B01E B010 B018 C008 -61.9(5) . . . . ?
B01E B010 B018 B00Y -100.5(5) . . . . ?
B01E B010 B018 B015 37.5(4) . . . . ?
B01E B010 B018 B01C -0.4(5) . . . . ?
B01E B014 B016 C00F -135.8(4) . . . . ?
B01E B014 B016 B00Y -100.8(5) . . . . ?
B01E B014 B016 B010 -37.8(4) . . . . ?
B01E B014 B01A B00R 138.2(4) . . . . ?
B01E B014 B01A B015 36.4(4) . . . . ?
B01E B014 B01A B01C 100.6(5) . . . . ?
B01E B015 B018 C008 62.1(5) . . . . ?
B01E B015 B018 B00Y -0.7(5) . . . . ?
B01E B015 B018 B010 -37.7(4) . . . . ?
B01E B015 B018 B01C 100.6(5) . . . . ?
B01E B015 B01A B00R -100.4(5) . . . . ?
B01E B015 B01A B014 -36.6(4) . . . . ?
B01E B015 B01A B01C -138.3(4) . . . . ?
B01E B015 B01C C008 -62.4(5) . . . . ?
B01E B015 B01C B00R -0.1(5) . . . . ?
B01E B015 B01C B018 -100.6(5) . . . . ?
B01E B015 B01C B01A 37.6(4) . . . . ?
B01E B01A B01C C008 61.0(5) . . . . ?
B01E B01A B01C B00R 100.8(5) . . . . ?
B01E B01A B01C B015 -37.0(4) . . . . ?
B01E B01A B01C B018 0.0(5) . . . . ?
